data_7719016
loop_
_publ_author_name
'Khalaniya, Roman A.'
'Verchenko, Valeriy Yu'
'Mironov, Andrei V.'
'Samarin, Alexander N.'
'Bogach, Alexey V.'
'Kulchu, Aleksandr N.'
'Polevik, Alexey O.'
'Wei, Zheng'
'Dikarev, Evgeny V.'
'Stern, Raivo'
'Shevelkov, Andrei V.'

_publ_section_title
;
 Spin reorientation and magnetic frustration in
 Fe<sub>32+<i>&#x3b4;</i></sub>Ge<sub>35-<i>x</i></sub>Si<sub><i>x</i></sub>
 with a kagome lattice broken by crystallographic intergrowth.
;
_journal_issue 20
_journal_name_full 'Dalton transactions (Cambridge, England : 2003)'
_journal_page_first 8317
_journal_page_last 8330
_journal_paper_doi 10.1039/d5dt00654f
_journal_volume 54
_journal_year 2025
_chemical_formula_moiety 'Fe33.0 Ge30.5 Si4.5'
_chemical_formula_sum 'Fe32.957 Ge30.45 Si4.55'
_chemical_formula_weight 4178.7
_chemical_name_systematic Fe32.7Ge30Si5
_space_group_IT_number 191
_space_group_name_Hall '-P 6 2'
_space_group_name_H-M_alt 'P 6/m m m'
_symmetry_cell_setting hexagonal
_symmetry_space_group_name_Hall '-P 6 2'
_symmetry_space_group_name_H-M 'P 6/m m m'
_audit_creation_method 'Jana2000 Version : 08/11/2007'
_audit_update_record
;
2025-04-13 deposited with the CCDC.	2025-04-15 downloaded from the CCDC.
;
_cell_angle_alpha 90
_cell_angle_beta 90
_cell_angle_gamma 120
_cell_formula_units_Z 1
_cell_length_a 11.85359(3)
_cell_length_b 11.85359(3)
_cell_length_c 7.57947(2)
_cell_measurement_temperature 293
_cell_volume 922.294(4)
_computing_cell_refinement 'Jana2000 (Petricek, Dusek & Palatinus, 2000)'
_computing_data_collection 'SPEC (Certified Scientific Software, 2017)'
_computing_molecular_graphics 'VESTA 3 (Momma & Izumi, 2011)'
_computing_publication_material 'Jana2000 (Petricek, Dusek & Palatinus, 2000)'
_computing_structure_refinement 'Jana2000 (Petricek, Dusek & Palatinus, 2000)'
_computing_structure_solution 'prior model (Khalaniya et al, 2019)'
_diffrn_ambient_temperature 293
_diffrn_detector 'Si (111) crystal multianalyzer'
_diffrn_detector_type EIGER
_diffrn_measurement_device_type ID22
_diffrn_radiation_monochromator 'Si (111) monochromator'
_diffrn_radiation_type Synchrotron
_diffrn_radiation_wavelength 0.35451
_diffrn_source Synchrotron
_exptl_absorpt_coefficient_mu 5.174
_exptl_absorpt_process_details '(Jana2000; Petricek, Dusek & Palatinus, 2000)'
_exptl_crystal_density_diffrn 7.52108
_exptl_crystal_F_000 1895
_pd_instr_location ' ?'
_pd_meas_2theta_range_inc 0.002
_pd_meas_2theta_range_max 37.914
_pd_meas_2theta_range_min 1.002
_pd_meas_number_of_points 18457
_pd_proc_2theta_range_inc 0.002
_pd_proc_2theta_range_max 37.914
_pd_proc_2theta_range_min 1.002
_pd_proc_ls_background_function '16 Legendre polynoms'
_pd_proc_ls_pref_orient_corr 'March & Dollase'
_pd_proc_ls_profile_function Pseudo-Voigt
_pd_proc_ls_prof_R_factor 0.1228
_pd_proc_ls_prof_wR_expected 0.0775
_pd_proc_ls_prof_wR_factor 0.1523
_refine_diff_density_max 2.7
_refine_diff_density_min -3.84
_refine_ls_extinction_method none
_refine_ls_goodness_of_fit_all 1.97
_refine_ls_number_parameters 72
_refine_ls_R_factor_all 0.0670
_refine_ls_R_factor_gt 0.0437
_refine_ls_shift/su_max 0.0411
_refine_ls_shift/su_mean 0.0023
_refine_ls_weighting_scheme sigma
_refine_ls_wR_factor_gt 0.0268
_refine_ls_wR_factor_ref 0.0287
_cod_data_source_file d5dt00654f2.cif
_cod_data_source_block Fe32p7Ge30Si5
_cod_original_sg_symbol_Hall '-P 6;-2'
_cod_database_code 7719016

loop_
_symmetry_equiv_pos_site_id
_symmetry_equiv_pos_as_xyz
1 x,y,z
2 x-y,x,z
3 y,x,z
4 -y,x-y,z
5 -x+y,y,z
6 -x,-y,z
7 -x,-x+y,z
8 -x+y,-x,z
9 -y,-x,z
10 y,-x+y,z
11 x-y,-y,z
12 x,x-y,z
13 -x,-y,-z
14 -x+y,-x,-z
15 -y,-x,-z
16 y,-x+y,-z
17 x-y,-y,-z
18 x,y,-z
19 x,x-y,-z
20 x-y,x,-z
21 y,x,-z
22 -y,x-y,-z
23 -x+y,y,-z
24 -x,-x+y,-z

loop_
_atom_site_label
_atom_site_type_symbol
_atom_site_fract_x
_atom_site_fract_y
_atom_site_fract_z
_atom_site_adp_type
_atom_site_U_iso_or_equiv
_atom_site_symmetry_multiplicity
_atom_site_occupancy
_atom_site_calc_flag
_atom_site_refinement_flags
_atom_site_disorder_assembly
_atom_site_disorder_group
Ge0 Ge 0 0 0.1620(6) Uani 0.0068(14) 2 1 d . . .
Ge1 Ge 0 0.2278(4) 0.5 Uani 0.0064(19) 6 0.242(11) d . . .
Si1 Si 0 0.2278(4) 0.5 Uani 0.0064(19) 6 0.758(11) d . . .
Fe1 Fe 0.21025(16) 0.4205(3) 0.5 Uani 0.0056(13) 6 1 d . . .
Ge2 Ge 0.43148(13) 0.56852(13) 0.5 Uani 0.0081(10) 6 1 d . . .
Ge3 Ge 0.24436(9) 0.48872(19) 0.1971(2) Uani 0.0134(8) 12 1 d . . .
Ge4 Ge 0.2703(2) 0 0 Uani 0.0090(10) 6 1 d . . .
Fe2 Fe 0.333333 0.666667 0 Uani 0.0087(19) 2 1 d . . .
Fe3 Fe 0 0.3837(2) 0.2801(3) Uani 0.0084(10) 12 1 d . . .
Ge5 Ge -0.0472(6) 0.4764(3) 0 Uani 0.021(3) 6 0.5 d . . .
Fe4 Fe 0.12272(12) 0.2454(2) 0.2401(3) Uani 0.0062(10) 12 1 d . . .
Fe5 Fe 0 0 0.5 Uani 0.016(4) 1 0.96(2) d . . .

loop_
_atom_site_aniso_label
_atom_site_aniso_type_symbol
_atom_site_aniso_U_11
_atom_site_aniso_U_22
_atom_site_aniso_U_33
_atom_site_aniso_U_12
_atom_site_aniso_U_13
_atom_site_aniso_U_23
Ge0 Ge 0.0077(16) 0.0077(16) 0.005(3) 0.0038(8) 0 0
Ge1 Ge 0.008(3) 0.007(2) 0.005(3) 0.0038(14) 0 0
Si1 Si 0.008(3) 0.007(2) 0.005(3) 0.0038(14) 0 0
Fe1 Fe 0.0052(14) 0.0044(19) 0.007(2) 0.0022(10) 0 0
Ge2 Ge 0.0064(10) 0.0064(10) 0.0087(16) 0.0011(12) 0 0
Ge3 Ge 0.0219(10) 0.0074(11) 0.0060(11) 0.0037(5) 0.0003(4) 0.0005(8)
Ge4 Ge 0.0109(11) 0.0105(15) 0.0054(15) 0.0052(7) 0 0
Fe2 Fe 0.012(2) 0.012(2) 0.003(3) 0.0058(11) 0 0
Fe3 Fe 0.0092(15) 0.0078(11) 0.0088(16) 0.0046(8) 0 -0.0004(10)
Ge5 Ge 0.050(6) 0.018(3) 0.005(3) 0.025(3) 0 0
Fe4 Fe 0.0066(10) 0.0060(14) 0.0057(15) 0.0030(7) -0.0005(6) -0.0010(11)
Fe5 Fe 0.017(4) 0.017(4) 0.016(7) 0.008(2) 0 0

loop_
_atom_type_symbol
_atom_type_scat_dispersion_real
_atom_type_scat_dispersion_imag
_atom_type_scat_source
Fe 0.154 0.229 'International Tables Vol C Tables  4.2.6.8 and 6.1.1.1'
Ge 0.240 0.519 'International Tables Vol C Tables  4.2.6.8 and 6.1.1.1'
Si 0.018 0.017 'International Tables Vol C Tables  4.2.6.8 and 6.1.1.1'

loop_
_geom_angle_atom_site_label_1
_geom_angle_atom_site_label_2
_geom_angle_atom_site_label_3
_geom_angle_site_symmetry_1
_geom_angle_site_symmetry_2
_geom_angle_site_symmetry_3
_geom_angle
_geom_angle_publ_flag
Ge0 Ge0 Ge4 13_555 . . 69.03(8) yes
Ge0 Ge0 Ge4 13_555 . 13_555 69.03(8) yes
Ge0 Ge0 Ge4 13_555 . 2_555 69.03(7) yes
Ge0 Ge0 Ge4 13_555 . 14_555 69.03(7) yes
Ge0 Ge0 Ge4 13_555 . 3_555 69.03(8) yes
Ge0 Ge0 Ge4 13_555 . 15_555 69.03(8) yes
Ge0 Ge0 Fe4 13_555 . . 103.21(12) yes
Ge0 Ge0 Fe4 13_555 . 2_555 103.21(12) yes
Ge0 Ge0 Fe4 13_555 . 3_555 103.21(12) yes
Ge0 Ge0 Fe4 13_555 . 4_555 103.21(12) yes
Ge0 Ge0 Fe4 13_555 . 6_555 103.21(12) yes
Ge0 Ge0 Fe4 13_555 . 8_555 103.21(12) yes
Ge0 Ge0 Fe5 13_555 . . 180 yes
Ge4 Ge0 Ge4 . . 13_555 138.06(15) yes
Ge4 Ge0 Ge4 . . 2_555 55.66(6) yes
Ge4 Ge0 Ge4 . . 14_555 107.93(9) yes
Ge4 Ge0 Ge4 . . 3_555 107.93(8) yes
Ge4 Ge0 Ge4 . . 15_555 55.66(3) yes
Ge4 Ge0 Fe4 . . . 94.69(5) yes
Ge4 Ge0 Fe4 . . 2_555 150.35(6) yes
Ge4 Ge0 Fe4 . . 3_555 45.13(6) yes
Ge4 Ge0 Fe4 . . 4_555 150.35(9) yes
Ge4 Ge0 Fe4 . . 6_555 94.69(5) yes
Ge4 Ge0 Fe4 . . 8_555 45.13(6) yes
Ge4 Ge0 Fe5 . . . 110.97(8) yes
Ge4 Ge0 Ge4 13_555 . . 138.06(15) yes
Ge4 Ge0 Ge4 13_555 . 2_555 107.93(9) yes
Ge4 Ge0 Ge4 13_555 . 14_555 55.66(6) yes
Ge4 Ge0 Ge4 13_555 . 3_555 55.66(3) yes
Ge4 Ge0 Ge4 13_555 . 15_555 107.93(8) yes
Ge4 Ge0 Fe4 13_555 . . 94.69(5) yes
Ge4 Ge0 Fe4 13_555 . 2_555 45.13(6) yes
Ge4 Ge0 Fe4 13_555 . 3_555 150.35(6) yes
Ge4 Ge0 Fe4 13_555 . 4_555 45.13(8) yes
Ge4 Ge0 Fe4 13_555 . 6_555 94.69(5) yes
Ge4 Ge0 Fe4 13_555 . 8_555 150.35(6) yes
Ge4 Ge0 Fe5 13_555 . . 110.97(8) yes
Ge4 Ge0 Ge4 2_555 . . 55.66(6) yes
Ge4 Ge0 Ge4 2_555 . 13_555 107.93(9) yes
Ge4 Ge0 Ge4 2_555 . 14_555 138.06(15) yes
Ge4 Ge0 Ge4 2_555 . 3_555 55.66(6) yes
Ge4 Ge0 Ge4 2_555 . 15_555 107.93(9) yes
Ge4 Ge0 Fe4 2_555 . . 45.13(7) yes
Ge4 Ge0 Fe4 2_555 . 2_555 94.69(7) yes
Ge4 Ge0 Fe4 2_555 . 3_555 45.13(7) yes
Ge4 Ge0 Fe4 2_555 . 4_555 150.35(11) yes
Ge4 Ge0 Fe4 2_555 . 6_555 150.35(9) yes
Ge4 Ge0 Fe4 2_555 . 8_555 94.69(7) yes
Ge4 Ge0 Fe5 2_555 . . 110.97(7) yes
Ge4 Ge0 Ge4 14_555 . . 107.93(9) yes
Ge4 Ge0 Ge4 14_555 . 13_555 55.66(6) yes
Ge4 Ge0 Ge4 14_555 . 2_555 138.06(15) yes
Ge4 Ge0 Ge4 14_555 . 3_555 107.93(9) yes
Ge4 Ge0 Ge4 14_555 . 15_555 55.66(6) yes
Ge4 Ge0 Fe4 14_555 . . 150.35(9) yes
Ge4 Ge0 Fe4 14_555 . 2_555 94.69(7) yes
Ge4 Ge0 Fe4 14_555 . 3_555 150.35(9) yes
Ge4 Ge0 Fe4 14_555 . 4_555 45.13(8) yes
Ge4 Ge0 Fe4 14_555 . 6_555 45.13(7) yes
Ge4 Ge0 Fe4 14_555 . 8_555 94.69(7) yes
Ge4 Ge0 Fe5 14_555 . . 110.97(7) yes
Ge4 Ge0 Ge4 3_555 . . 107.93(8) yes
Ge4 Ge0 Ge4 3_555 . 13_555 55.66(3) yes
Ge4 Ge0 Ge4 3_555 . 2_555 55.66(6) yes
Ge4 Ge0 Ge4 3_555 . 14_555 107.93(9) yes
Ge4 Ge0 Ge4 3_555 . 15_555 138.06(15) yes
Ge4 Ge0 Fe4 3_555 . . 45.13(6) yes
Ge4 Ge0 Fe4 3_555 . 2_555 45.13(5) yes
Ge4 Ge0 Fe4 3_555 . 3_555 94.69(5) yes
Ge4 Ge0 Fe4 3_555 . 4_555 94.69(8) yes
Ge4 Ge0 Fe4 3_555 . 6_555 150.35(6) yes
Ge4 Ge0 Fe4 3_555 . 8_555 150.35(6) yes
Ge4 Ge0 Fe5 3_555 . . 110.97(8) yes
Ge4 Ge0 Ge4 15_555 . . 55.66(3) yes
Ge4 Ge0 Ge4 15_555 . 13_555 107.93(8) yes
Ge4 Ge0 Ge4 15_555 . 2_555 107.93(9) yes
Ge4 Ge0 Ge4 15_555 . 14_555 55.66(6) yes
Ge4 Ge0 Ge4 15_555 . 3_555 138.06(15) yes
Ge4 Ge0 Fe4 15_555 . . 150.35(6) yes
Ge4 Ge0 Fe4 15_555 . 2_555 150.35(6) yes
Ge4 Ge0 Fe4 15_555 . 3_555 94.69(5) yes
Ge4 Ge0 Fe4 15_555 . 4_555 94.69(8) yes
Ge4 Ge0 Fe4 15_555 . 6_555 45.13(6) yes
Ge4 Ge0 Fe4 15_555 . 8_555 45.13(5) yes
Ge4 Ge0 Fe5 15_555 . . 110.97(8) yes
Fe4 Ge0 Fe4 . . 2_555 58.26(7) yes
Fe4 Ge0 Fe4 . . 3_555 58.26(7) yes
Fe4 Ge0 Fe4 . . 4_555 114.94(11) yes
Fe4 Ge0 Fe4 . . 6_555 153.6(2) yes
Fe4 Ge0 Fe4 . . 8_555 114.94(10) yes
Fe4 Ge0 Fe5 . . . 76.79(12) yes
Fe4 Ge0 Fe4 2_555 . . 58.26(7) yes
Fe4 Ge0 Fe4 2_555 . 3_555 114.94(10) yes
Fe4 Ge0 Fe4 2_555 . 4_555 58.26(9) yes
Fe4 Ge0 Fe4 2_555 . 6_555 114.94(10) yes
Fe4 Ge0 Fe4 2_555 . 8_555 153.6(2) yes
Fe4 Ge0 Fe5 2_555 . . 76.79(12) yes
Fe4 Ge0 Fe4 3_555 . . 58.26(7) yes
Fe4 Ge0 Fe4 3_555 . 2_555 114.94(10) yes
Fe4 Ge0 Fe4 3_555 . 4_555 153.6(2) yes
Fe4 Ge0 Fe4 3_555 . 6_555 114.94(10) yes
Fe4 Ge0 Fe4 3_555 . 8_555 58.26(6) yes
Fe4 Ge0 Fe5 3_555 . . 76.79(12) yes
Fe4 Ge0 Fe4 4_555 . . 114.94(11) yes
Fe4 Ge0 Fe4 4_555 . 2_555 58.26(9) yes
Fe4 Ge0 Fe4 4_555 . 3_555 153.6(2) yes
Fe4 Ge0 Fe4 4_555 . 6_555 58.26(10) yes
Fe4 Ge0 Fe4 4_555 . 8_555 114.94(12) yes
Fe4 Ge0 Fe5 4_555 . . 76.79(12) yes
Fe4 Ge0 Fe4 6_555 . . 153.6(2) yes
Fe4 Ge0 Fe4 6_555 . 2_555 114.94(10) yes
Fe4 Ge0 Fe4 6_555 . 3_555 114.94(10) yes
Fe4 Ge0 Fe4 6_555 . 4_555 58.26(10) yes
Fe4 Ge0 Fe4 6_555 . 8_555 58.26(7) yes
Fe4 Ge0 Fe5 6_555 . . 76.79(12) yes
Fe4 Ge0 Fe4 8_555 . . 114.94(10) yes
Fe4 Ge0 Fe4 8_555 . 2_555 153.6(2) yes
Fe4 Ge0 Fe4 8_555 . 3_555 58.26(6) yes
Fe4 Ge0 Fe4 8_555 . 4_555 114.94(12) yes
Fe4 Ge0 Fe4 8_555 . 6_555 58.26(7) yes
Fe4 Ge0 Fe5 8_555 . . 76.79(12) yes
Ge1 Ge1 Ge1 2_555 . 16_556 120.0(2) yes
Ge1 Ge1 Si1 2_555 . 2_555 0 yes
Ge1 Ge1 Si1 2_555 . 16_556 120.0(2) yes
Ge1 Ge1 Fe1 2_555 . . 175.7(2) yes
Ge1 Ge1 Fe1 2_555 . 2_555 55.69(10) yes
Ge1 Ge1 Fe3 2_555 . . 111.80(8) yes
Ge1 Ge1 Fe3 2_555 . 18_556 111.80(8) yes
Ge1 Ge1 Fe4 2_555 . . 110.33(13) yes
Ge1 Ge1 Fe4 2_555 . 2_555 55.69(7) yes
Ge1 Ge1 Fe4 2_555 . 18_556 110.33(13) yes
Ge1 Ge1 Fe4 2_555 . 20_556 55.69(7) yes
Ge1 Ge1 Fe5 2_555 . . 60.00(13) yes
Ge1 Ge1 Ge1 16_556 . 2_555 120.0(2) yes
Ge1 Ge1 Si1 16_556 . 2_555 120.0(2) yes
Ge1 Ge1 Si1 16_556 . 16_556 0 yes
Ge1 Ge1 Fe1 16_556 . . 55.69(13) yes
Ge1 Ge1 Fe1 16_556 . 2_555 175.7(2) yes
Ge1 Ge1 Fe3 16_556 . . 111.80(8) yes
Ge1 Ge1 Fe3 16_556 . 18_556 111.80(8) yes
Ge1 Ge1 Fe4 16_556 . . 55.69(7) yes
Ge1 Ge1 Fe4 16_556 . 2_555 110.33(15) yes
Ge1 Ge1 Fe4 16_556 . 18_556 55.69(7) yes
Ge1 Ge1 Fe4 16_556 . 20_556 110.33(15) yes
Ge1 Ge1 Fe5 16_556 . . 60.00(13) yes
Si1 Ge1 Si1 2_555 . 16_556 120.00(18) yes
Si1 Ge1 Fe1 2_555 . . 175.7(2) yes
Si1 Ge1 Fe1 2_555 . 2_555 55.69(5) yes
Si1 Ge1 Fe3 2_555 . . 111.80(4) yes
Si1 Ge1 Fe3 2_555 . 18_556 111.80(4) yes
Si1 Ge1 Fe4 2_555 . . 110.33(13) yes
Si1 Ge1 Fe4 2_555 . 2_555 55.69(7) yes
Si1 Ge1 Fe4 2_555 . 18_556 110.33(13) yes
Si1 Ge1 Fe4 2_555 . 20_556 55.69(7) yes
Si1 Ge1 Fe5 2_555 . . 60.00(9) yes
Si1 Ge1 Si1 16_556 . 2_555 120.00(18) yes
Si1 Ge1 Fe1 16_556 . . 55.69(9) yes
Si1 Ge1 Fe1 16_556 . 2_555 175.7(2) yes
Si1 Ge1 Fe3 16_556 . . 111.80(4) yes
Si1 Ge1 Fe3 16_556 . 18_556 111.80(4) yes
Si1 Ge1 Fe4 16_556 . . 55.69(7) yes
Si1 Ge1 Fe4 16_556 . 2_555 110.33(14) yes
Si1 Ge1 Fe4 16_556 . 18_556 55.69(7) yes
Si1 Ge1 Fe4 16_556 . 20_556 110.33(14) yes
Si1 Ge1 Fe5 16_556 . . 60.00(9) yes
Fe1 Ge1 Fe1 . . 2_555 128.6(2) yes
Fe1 Ge1 Fe3 . . . 71.22(12) yes
Fe1 Ge1 Fe3 . . 18_556 71.22(12) yes
Fe1 Ge1 Fe4 . . . 67.65(6) yes
Fe1 Ge1 Fe4 . . 2_555 124.59(7) yes
Fe1 Ge1 Fe4 . . 18_556 67.65(6) yes
Fe1 Ge1 Fe4 . . 20_556 124.59(7) yes
Fe1 Ge1 Fe5 . . . 115.69(14) yes
Fe1 Ge1 Fe1 2_555 . . 128.6(2) yes
Fe1 Ge1 Fe3 2_555 . . 71.22(10) yes
Fe1 Ge1 Fe3 2_555 . 18_556 71.22(10) yes
Fe1 Ge1 Fe4 2_555 . . 124.59(7) yes
Fe1 Ge1 Fe4 2_555 . 2_555 67.65(8) yes
Fe1 Ge1 Fe4 2_555 . 18_556 124.59(7) yes
Fe1 Ge1 Fe4 2_555 . 20_556 67.65(8) yes
Fe1 Ge1 Fe5 2_555 . . 115.69(11) yes
Fe3 Ge1 Fe3 . . 18_556 84.07(17) yes
Fe3 Ge1 Fe4 . . . 67.03(10) yes
Fe3 Ge1 Fe4 . . 2_555 67.03(8) yes
Fe3 Ge1 Fe4 . . 18_556 135.35(17) yes
Fe3 Ge1 Fe4 . . 20_556 135.35(17) yes
Fe3 Ge1 Fe5 . . . 137.96(10) yes
Fe3 Ge1 Fe3 18_556 . . 84.07(17) yes
Fe3 Ge1 Fe4 18_556 . . 135.35(17) yes
Fe3 Ge1 Fe4 18_556 . 2_555 135.35(17) yes
Fe3 Ge1 Fe4 18_556 . 18_556 67.03(10) yes
Fe3 Ge1 Fe4 18_556 . 20_556 67.03(8) yes
Fe3 Ge1 Fe5 18_556 . . 137.96(10) yes
Fe4 Ge1 Fe4 . . 2_555 63.47(9) yes
Fe4 Ge1 Fe4 . . 18_556 110.68(10) yes
Fe4 Ge1 Fe4 . . 20_556 155.0(2) yes
Fe4 Ge1 Fe5 . . . 77.51(14) yes
Fe4 Ge1 Fe4 2_555 . . 63.47(9) yes
Fe4 Ge1 Fe4 2_555 . 18_556 155.0(2) yes
Fe4 Ge1 Fe4 2_555 . 20_556 110.68(11) yes
Fe4 Ge1 Fe5 2_555 . . 77.51(13) yes
Fe4 Ge1 Fe4 18_556 . . 110.68(10) yes
Fe4 Ge1 Fe4 18_556 . 2_555 155.0(2) yes
Fe4 Ge1 Fe4 18_556 . 20_556 63.47(9) yes
Fe4 Ge1 Fe5 18_556 . . 77.51(14) yes
Fe4 Ge1 Fe4 20_556 . . 155.0(2) yes
Fe4 Ge1 Fe4 20_556 . 2_555 110.68(11) yes
Fe4 Ge1 Fe4 20_556 . 18_556 63.47(9) yes
Fe4 Ge1 Fe5 20_556 . . 77.51(13) yes
Ge1 Si1 Ge1 2_555 . 16_556 120.00(13) yes
Ge1 Si1 Si1 2_555 . 2_555 0 yes
Ge1 Si1 Si1 2_555 . 16_556 120.00(9) yes
Ge1 Si1 Fe1 2_555 . . 175.69(13) yes
Ge1 Si1 Fe1 2_555 . 2_555 55.69(10) yes
Ge1 Si1 Fe3 2_555 . . 111.80(7) yes
Ge1 Si1 Fe3 2_555 . 18_556 111.80(7) yes
Ge1 Si1 Fe4 2_555 . . 110.33(6) yes
Ge1 Si1 Fe4 2_555 . 2_555 55.69(5) yes
Ge1 Si1 Fe4 2_555 . 18_556 110.33(6) yes
Ge1 Si1 Fe4 2_555 . 20_556 55.69(5) yes
Ge1 Si1 Fe5 2_555 . . 60.00(9) yes
Ge1 Si1 Ge1 16_556 . 2_555 120.00(13) yes
Ge1 Si1 Si1 16_556 . 2_555 120.00(9) yes
Ge1 Si1 Si1 16_556 . 16_556 0 yes
Ge1 Si1 Fe1 16_556 . . 55.69(13) yes
Ge1 Si1 Fe1 16_556 . 2_555 175.69(10) yes
Ge1 Si1 Fe3 16_556 . . 111.80(7) yes
Ge1 Si1 Fe3 16_556 . 18_556 111.80(7) yes
Ge1 Si1 Fe4 16_556 . . 55.69(6) yes
Ge1 Si1 Fe4 16_556 . 2_555 110.33(9) yes
Ge1 Si1 Fe4 16_556 . 18_556 55.69(6) yes
Ge1 Si1 Fe4 16_556 . 20_556 110.33(9) yes
Ge1 Si1 Fe5 16_556 . . 60.00(9) yes
Si1 Si1 Si1 2_555 . 16_556 120 yes
Si1 Si1 Fe1 2_555 . . 175.69(9) yes
Si1 Si1 Fe1 2_555 . 2_555 55.69(4) yes
Si1 Si1 Fe3 2_555 . . 111.80(2) yes
Si1 Si1 Fe3 2_555 . 18_556 111.80(2) yes
Si1 Si1 Fe4 2_555 . . 110.33(5) yes
Si1 Si1 Fe4 2_555 . 2_555 55.69(5) yes
Si1 Si1 Fe4 2_555 . 18_556 110.33(5) yes
Si1 Si1 Fe4 2_555 . 20_556 55.69(5) yes
Si1 Si1 Fe5 2_555 . . 60 yes
Si1 Si1 Si1 16_556 . 2_555 120 yes
Si1 Si1 Fe1 16_556 . . 55.69(9) yes
Si1 Si1 Fe1 16_556 . 2_555 175.69(4) yes
Si1 Si1 Fe3 16_556 . . 111.80(2) yes
Si1 Si1 Fe3 16_556 . 18_556 111.80(2) yes
Si1 Si1 Fe4 16_556 . . 55.69(6) yes
Si1 Si1 Fe4 16_556 . 2_555 110.33(8) yes
Si1 Si1 Fe4 16_556 . 18_556 55.69(6) yes
Si1 Si1 Fe4 16_556 . 20_556 110.33(8) yes
Si1 Si1 Fe5 16_556 . . 60 yes
Fe1 Si1 Fe1 . . 2_555 128.61(10) yes
Fe1 Si1 Fe3 . . . 71.22(7) yes
Fe1 Si1 Fe3 . . 18_556 71.22(7) yes
Fe1 Si1 Fe4 . . . 67.65(6) yes
Fe1 Si1 Fe4 . . 2_555 124.59(5) yes
Fe1 Si1 Fe4 . . 18_556 67.65(6) yes
Fe1 Si1 Fe4 . . 20_556 124.59(5) yes
Fe1 Si1 Fe5 . . . 115.69(9) yes
Fe1 Si1 Fe1 2_555 . . 128.61(10) yes
Fe1 Si1 Fe3 2_555 . . 71.22(4) yes
Fe1 Si1 Fe3 2_555 . 18_556 71.22(4) yes
Fe1 Si1 Fe4 2_555 . . 124.59(5) yes
Fe1 Si1 Fe4 2_555 . 2_555 67.65(8) yes
Fe1 Si1 Fe4 2_555 . 18_556 124.59(5) yes
Fe1 Si1 Fe4 2_555 . 20_556 67.65(8) yes
Fe1 Si1 Fe5 2_555 . . 115.69(4) yes
Fe3 Si1 Fe3 . . 18_556 84.07(8) yes
Fe3 Si1 Fe4 . . . 67.03(9) yes
Fe3 Si1 Fe4 . . 2_555 67.03(7) yes
Fe3 Si1 Fe4 . . 18_556 135.35(7) yes
Fe3 Si1 Fe4 . . 20_556 135.35(8) yes
Fe3 Si1 Fe5 . . . 137.96(6) yes
Fe3 Si1 Fe3 18_556 . . 84.07(8) yes
Fe3 Si1 Fe4 18_556 . . 135.35(7) yes
Fe3 Si1 Fe4 18_556 . 2_555 135.35(8) yes
Fe3 Si1 Fe4 18_556 . 18_556 67.03(9) yes
Fe3 Si1 Fe4 18_556 . 20_556 67.03(7) yes
Fe3 Si1 Fe5 18_556 . . 137.96(6) yes
Fe4 Si1 Fe4 . . 2_555 63.47(8) yes
Fe4 Si1 Fe4 . . 18_556 110.68(7) yes
Fe4 Si1 Fe4 . . 20_556 155.02(9) yes
Fe4 Si1 Fe5 . . . 77.51(7) yes
Fe4 Si1 Fe4 2_555 . . 63.47(8) yes
Fe4 Si1 Fe4 2_555 . 18_556 155.02(9) yes
Fe4 Si1 Fe4 2_555 . 20_556 110.68(8) yes
Fe4 Si1 Fe5 2_555 . . 77.51(6) yes
Fe4 Si1 Fe4 18_556 . . 110.68(7) yes
Fe4 Si1 Fe4 18_556 . 2_555 155.02(9) yes
Fe4 Si1 Fe4 18_556 . 20_556 63.47(8) yes
Fe4 Si1 Fe5 18_556 . . 77.51(7) yes
Fe4 Si1 Fe4 20_556 . . 155.02(9) yes
Fe4 Si1 Fe4 20_556 . 2_555 110.68(8) yes
Fe4 Si1 Fe4 20_556 . 18_556 63.47(8) yes
Fe4 Si1 Fe5 20_556 . . 77.51(6) yes
Ge1 Fe1 Ge1 . . 16_556 68.61(17) yes
Ge1 Fe1 Si1 . . . 0 yes
Ge1 Fe1 Si1 . . 16_556 68.61(14) yes
Ge1 Fe1 Ge2 . . . 165.4(2) yes
Ge1 Fe1 Ge2 . . 14_566 96.74(14) yes
Ge1 Fe1 Ge3 . . . 103.94(5) yes
Ge1 Fe1 Ge3 . . 18_556 103.94(5) yes
Ge1 Fe1 Fe3 . . . 55.92(9) yes
Ge1 Fe1 Fe3 . . 16_556 109.93(15) yes
Ge1 Fe1 Fe3 . . 5_555 109.93(15) yes
Ge1 Fe1 Fe3 . . 18_556 55.92(9) yes
Ge1 Fe1 Fe4 . . . 56.17(8) yes
Ge1 Fe1 Fe4 . . 18_556 56.17(8) yes
Ge1 Fe1 Ge1 16_556 . . 68.61(17) yes
Ge1 Fe1 Si1 16_556 . . 68.61(13) yes
Ge1 Fe1 Si1 16_556 . 16_556 0 yes
Ge1 Fe1 Ge2 16_556 . . 96.74(16) yes
Ge1 Fe1 Ge2 16_556 . 14_566 165.35(13) yes
Ge1 Fe1 Ge3 16_556 . . 103.94(11) yes
Ge1 Fe1 Ge3 16_556 . 18_556 103.94(11) yes
Ge1 Fe1 Fe3 16_556 . . 109.93(12) yes
Ge1 Fe1 Fe3 16_556 . 16_556 55.92(11) yes
Ge1 Fe1 Fe3 16_556 . 5_555 55.92(11) yes
Ge1 Fe1 Fe3 16_556 . 18_556 109.93(12) yes
Ge1 Fe1 Fe4 16_556 . . 56.17(10) yes
Ge1 Fe1 Fe4 16_556 . 18_556 56.17(10) yes
Si1 Fe1 Si1 . . 16_556 68.61(9) yes
Si1 Fe1 Ge2 . . . 165.4(2) yes
Si1 Fe1 Ge2 . . 14_566 96.74(10) yes
Si1 Fe1 Ge3 . . . 103.94(5) yes
Si1 Fe1 Ge3 . . 18_556 103.94(5) yes
Si1 Fe1 Fe3 . . . 55.92(5) yes
Si1 Fe1 Fe3 . . 16_556 109.93(12) yes
Si1 Fe1 Fe3 . . 5_555 109.93(12) yes
Si1 Fe1 Fe3 . . 18_556 55.92(5) yes
Si1 Fe1 Fe4 . . . 56.17(6) yes
Si1 Fe1 Fe4 . . 18_556 56.17(6) yes
Si1 Fe1 Si1 16_556 . . 68.61(9) yes
Si1 Fe1 Ge2 16_556 . . 96.74(12) yes
Si1 Fe1 Ge2 16_556 . 14_566 165.35(9) yes
Si1 Fe1 Ge3 16_556 . . 103.94(11) yes
Si1 Fe1 Ge3 16_556 . 18_556 103.94(11) yes
Si1 Fe1 Fe3 16_556 . . 109.93(10) yes
Si1 Fe1 Fe3 16_556 . 16_556 55.92(9) yes
Si1 Fe1 Fe3 16_556 . 5_555 55.92(9) yes
Si1 Fe1 Fe3 16_556 . 18_556 109.93(10) yes
Si1 Fe1 Fe4 16_556 . . 56.17(9) yes
Si1 Fe1 Fe4 16_556 . 18_556 56.17(9) yes
Ge2 Fe1 Ge2 . . 14_566 97.91(14) yes
Ge2 Fe1 Ge3 . . . 78.96(5) yes
Ge2 Fe1 Ge3 . . 18_556 78.96(5) yes
Ge2 Fe1 Fe3 . . . 133.64(11) yes
Ge2 Fe1 Fe3 . . 16_556 58.95(7) yes
Ge2 Fe1 Fe3 . . 5_555 58.95(7) yes
Ge2 Fe1 Fe3 . . 18_556 133.64(11) yes
Ge2 Fe1 Fe4 . . . 116.27(9) yes
Ge2 Fe1 Fe4 . . 18_556 116.27(9) yes
Ge2 Fe1 Ge2 14_566 . . 97.91(14) yes
Ge2 Fe1 Ge3 14_566 . . 78.96(11) yes
Ge2 Fe1 Ge3 14_566 . 18_556 78.96(11) yes
Ge2 Fe1 Fe3 14_566 . . 58.95(9) yes
Ge2 Fe1 Fe3 14_566 . 16_556 133.64(10) yes
Ge2 Fe1 Fe3 14_566 . 5_555 133.64(10) yes
Ge2 Fe1 Fe3 14_566 . 18_556 58.95(9) yes
Ge2 Fe1 Fe4 14_566 . . 116.27(9) yes
Ge2 Fe1 Fe4 14_566 . 18_556 116.27(9) yes
Ge3 Fe1 Ge3 . . 18_556 146.08(17) yes
Ge3 Fe1 Fe3 . . . 58.56(6) yes
Ge3 Fe1 Fe3 . . 16_556 126.80(10) yes
Ge3 Fe1 Fe3 . . 5_555 58.56(8) yes
Ge3 Fe1 Fe3 . . 18_556 126.80(13) yes
Ge3 Fe1 Fe4 . . . 59.33(8) yes
Ge3 Fe1 Fe4 . . 18_556 154.59(15) yes
Ge3 Fe1 Ge3 18_556 . . 146.08(17) yes
Ge3 Fe1 Fe3 18_556 . . 126.80(13) yes
Ge3 Fe1 Fe3 18_556 . 16_556 58.56(8) yes
Ge3 Fe1 Fe3 18_556 . 5_555 126.80(10) yes
Ge3 Fe1 Fe3 18_556 . 18_556 58.56(6) yes
Ge3 Fe1 Fe4 18_556 . . 154.59(15) yes
Ge3 Fe1 Fe4 18_556 . 18_556 59.33(8) yes
Fe3 Fe1 Fe3 . . 16_556 164.74(15) yes
Fe3 Fe1 Fe3 . . 5_555 106.16(7) yes
Fe3 Fe1 Fe3 . . 18_556 71.72(8) yes
Fe3 Fe1 Fe4 . . . 58.51(8) yes
Fe3 Fe1 Fe4 . . 18_556 110.08(8) yes
Fe3 Fe1 Fe3 16_556 . . 164.74(15) yes
Fe3 Fe1 Fe3 16_556 . 5_555 71.72(11) yes
Fe3 Fe1 Fe3 16_556 . 18_556 106.16(7) yes
Fe3 Fe1 Fe4 16_556 . . 110.08(16) yes
Fe3 Fe1 Fe4 16_556 . 18_556 58.51(8) yes
Fe3 Fe1 Fe3 5_555 . . 106.16(7) yes
Fe3 Fe1 Fe3 5_555 . 16_556 71.72(11) yes
Fe3 Fe1 Fe3 5_555 . 18_556 164.74(15) yes
Fe3 Fe1 Fe4 5_555 . . 58.51(8) yes
Fe3 Fe1 Fe4 5_555 . 18_556 110.08(16) yes
Fe3 Fe1 Fe3 18_556 . . 71.72(8) yes
Fe3 Fe1 Fe3 18_556 . 16_556 106.16(7) yes
Fe3 Fe1 Fe3 18_556 . 5_555 164.74(15) yes
Fe3 Fe1 Fe4 18_556 . . 110.08(8) yes
Fe3 Fe1 Fe4 18_556 . 18_556 58.51(8) yes
Fe4 Fe1 Fe4 . . 18_556 95.26(13) yes
Fe4 Fe1 Fe4 18_556 . . 95.26(13) yes
Fe1 Ge2 Fe1 . . 15_666 142.09(17) yes
Fe1 Ge2 Ge2 . . 13_666 108.95(12) yes
Fe1 Ge2 Ge2 . . 14_566 41.05(11) yes
Fe1 Ge2 Ge2 . . 4_665 101.05(12) yes
Fe1 Ge2 Ge3 . . . 51.80(4) yes
Fe1 Ge2 Ge3 . . 15_666 112.32(8) yes
Fe1 Ge2 Ge3 . . 4_665 112.32(8) yes
Fe1 Ge2 Ge3 . . 18_556 51.80(4) yes
Fe1 Ge2 Fe3 . . 4_665 133.03(7) yes
Fe1 Ge2 Fe3 . . 16_556 70.84(9) yes
Fe1 Ge2 Fe3 . . 5_555 70.84(9) yes
Fe1 Ge2 Fe3 . . 17_666 133.03(7) yes
Fe1 Ge2 Fe1 15_666 . . 142.09(17) yes
Fe1 Ge2 Ge2 15_666 . 13_666 108.95(12) yes
Fe1 Ge2 Ge2 15_666 . 14_566 101.05(12) yes
Fe1 Ge2 Ge2 15_666 . 4_665 41.05(11) yes
Fe1 Ge2 Ge3 15_666 . . 112.32(8) yes
Fe1 Ge2 Ge3 15_666 . 15_666 51.80(4) yes
Fe1 Ge2 Ge3 15_666 . 4_665 51.80(5) yes
Fe1 Ge2 Ge3 15_666 . 18_556 112.32(8) yes
Fe1 Ge2 Fe3 15_666 . 4_665 70.84(9) yes
Fe1 Ge2 Fe3 15_666 . 16_556 133.03(7) yes
Fe1 Ge2 Fe3 15_666 . 5_555 133.03(7) yes
Fe1 Ge2 Fe3 15_666 . 17_666 70.84(9) yes
Ge2 Ge2 Ge2 13_666 . 14_566 150.00(5) yes
Ge2 Ge2 Ge2 13_666 . 4_665 150.00(5) yes
Ge2 Ge2 Ge3 13_666 . . 111.56(6) yes
Ge2 Ge2 Ge3 13_666 . 15_666 111.56(6) yes
Ge2 Ge2 Ge3 13_666 . 4_665 111.56(7) yes
Ge2 Ge2 Ge3 13_666 . 18_556 111.56(6) yes
Ge2 Ge2 Fe3 13_666 . 4_665 56.96(8) yes
Ge2 Ge2 Fe3 13_666 . 16_556 56.96(8) yes
Ge2 Ge2 Fe3 13_666 . 5_555 56.96(8) yes
Ge2 Ge2 Fe3 13_666 . 17_666 56.96(8) yes
Ge2 Ge2 Ge2 14_566 . 13_666 150.00(5) yes
Ge2 Ge2 Ge2 14_566 . 4_665 60.00(5) yes
Ge2 Ge2 Ge3 14_566 . . 54.40(5) yes
Ge2 Ge2 Ge3 14_566 . 15_666 86.88(6) yes
Ge2 Ge2 Ge3 14_566 . 4_665 86.88(7) yes
Ge2 Ge2 Ge3 14_566 . 18_556 54.40(5) yes
Ge2 Ge2 Fe3 14_566 . 4_665 137.68(7) yes
Ge2 Ge2 Fe3 14_566 . 16_556 101.83(7) yes
Ge2 Ge2 Fe3 14_566 . 5_555 101.83(7) yes
Ge2 Ge2 Fe3 14_566 . 17_666 137.68(7) yes
Ge2 Ge2 Ge2 4_665 . 13_666 150.00(5) yes
Ge2 Ge2 Ge2 4_665 . 14_566 60.00(5) yes
Ge2 Ge2 Ge3 4_665 . . 86.88(6) yes
Ge2 Ge2 Ge3 4_665 . 15_666 54.40(5) yes
Ge2 Ge2 Ge3 4_665 . 4_665 54.40(6) yes
Ge2 Ge2 Ge3 4_665 . 18_556 86.88(6) yes
Ge2 Ge2 Fe3 4_665 . 4_665 101.83(7) yes
Ge2 Ge2 Fe3 4_665 . 16_556 137.68(7) yes
Ge2 Ge2 Fe3 4_665 . 5_555 137.68(7) yes
Ge2 Ge2 Fe3 4_665 . 17_666 101.83(7) yes
Ge3 Ge2 Ge3 . . 15_666 136.88(9) yes
Ge3 Ge2 Ge3 . . 4_665 63.70(5) yes
Ge3 Ge2 Ge3 . . 18_556 99.96(6) yes
Ge3 Ge2 Fe3 . . 4_665 89.29(6) yes
Ge3 Ge2 Fe3 . . 16_556 114.40(7) yes
Ge3 Ge2 Fe3 . . 5_555 54.82(8) yes
Ge3 Ge2 Fe3 . . 17_666 167.68(10) yes
Ge3 Ge2 Ge3 15_666 . . 136.88(9) yes
Ge3 Ge2 Ge3 15_666 . 4_665 99.96(6) yes
Ge3 Ge2 Ge3 15_666 . 18_556 63.70(5) yes
Ge3 Ge2 Fe3 15_666 . 4_665 114.40(7) yes
Ge3 Ge2 Fe3 15_666 . 16_556 89.29(6) yes
Ge3 Ge2 Fe3 15_666 . 5_555 167.68(10) yes
Ge3 Ge2 Fe3 15_666 . 17_666 54.82(8) yes
Ge3 Ge2 Ge3 4_665 . . 63.70(5) yes
Ge3 Ge2 Ge3 4_665 . 15_666 99.96(6) yes
Ge3 Ge2 Ge3 4_665 . 18_556 136.88(10) yes
Ge3 Ge2 Fe3 4_665 . 4_665 54.82(8) yes
Ge3 Ge2 Fe3 4_665 . 16_556 167.68(11) yes
Ge3 Ge2 Fe3 4_665 . 5_555 89.29(7) yes
Ge3 Ge2 Fe3 4_665 . 17_666 114.40(7) yes
Ge3 Ge2 Ge3 18_556 . . 99.96(6) yes
Ge3 Ge2 Ge3 18_556 . 15_666 63.70(5) yes
Ge3 Ge2 Ge3 18_556 . 4_665 136.88(10) yes
Ge3 Ge2 Fe3 18_556 . 4_665 167.68(10) yes
Ge3 Ge2 Fe3 18_556 . 16_556 54.82(8) yes
Ge3 Ge2 Fe3 18_556 . 5_555 114.40(7) yes
Ge3 Ge2 Fe3 18_556 . 17_666 89.29(6) yes
Fe3 Ge2 Fe3 4_665 . 16_556 113.91(12) yes
Fe3 Ge2 Fe3 4_665 . 5_555 64.59(7) yes
Fe3 Ge2 Fe3 4_665 . 17_666 80.46(9) yes
Fe3 Ge2 Fe3 16_556 . 4_665 113.91(12) yes
Fe3 Ge2 Fe3 16_556 . 5_555 80.46(9) yes
Fe3 Ge2 Fe3 16_556 . 17_666 64.59(7) yes
Fe3 Ge2 Fe3 5_555 . 4_665 64.59(7) yes
Fe3 Ge2 Fe3 5_555 . 16_556 80.46(9) yes
Fe3 Ge2 Fe3 5_555 . 17_666 113.91(12) yes
Fe3 Ge2 Fe3 17_666 . 4_665 80.46(9) yes
Fe3 Ge2 Fe3 17_666 . 16_556 64.59(7) yes
Fe3 Ge2 Fe3 17_666 . 5_555 113.91(12) yes
Fe1 Ge3 Ge2 . . . 49.25(5) yes
Fe1 Ge3 Ge2 . . 14_566 49.25(10) yes
Fe1 Ge3 Ge3 . . 4_665 104.63(8) yes
Fe1 Ge3 Ge3 . . 18_555 163.04(12) yes
Fe1 Ge3 Ge3 . . 8_565 104.63(12) yes
Fe1 Ge3 Ge4 . . 2_555 104.31(12) yes
Fe1 Ge3 Ge4 . . 3_555 104.31(7) yes
Fe1 Ge3 Fe2 . . . 146.24(12) yes
Fe1 Ge3 Fe3 . . . 69.31(8) yes
Fe1 Ge3 Fe3 . . 5_555 69.31(11) yes
Fe1 Ge3 Ge5 . . 13_565 121.06(11) yes
Fe1 Ge3 Ge5 . . 16_555 121.06(13) yes
Fe1 Ge3 Fe4 . . . 65.61(11) yes
Ge2 Ge3 Ge2 . . 14_566 71.20(6) yes
Ge2 Ge3 Ge3 . . 4_665 58.15(5) yes
Ge2 Ge3 Ge3 . . 18_555 139.98(5) yes
Ge2 Ge3 Ge3 . . 8_565 93.12(7) yes
Ge2 Ge3 Ge4 . . 2_555 105.24(8) yes
Ge2 Ge3 Ge4 . . 3_555 149.09(8) yes
Ge2 Ge3 Fe2 . . . 105.86(5) yes
Ge2 Ge3 Fe3 . . . 115.98(9) yes
Ge2 Ge3 Fe3 . . 5_555 54.37(7) yes
Ge2 Ge3 Ge5 . . 13_565 148.25(11) yes
Ge2 Ge3 Ge5 . . 16_555 81.59(5) yes
Ge2 Ge3 Fe4 . . . 99.90(9) yes
Ge2 Ge3 Ge2 14_566 . . 71.20(6) yes
Ge2 Ge3 Ge3 14_566 . 4_665 93.12(7) yes
Ge2 Ge3 Ge3 14_566 . 18_555 139.98(9) yes
Ge2 Ge3 Ge3 14_566 . 8_565 58.15(6) yes
Ge2 Ge3 Ge4 14_566 . 2_555 149.09(7) yes
Ge2 Ge3 Ge4 14_566 . 3_555 105.24(5) yes
Ge2 Ge3 Fe2 14_566 . . 105.86(8) yes
Ge2 Ge3 Fe3 14_566 . . 54.37(7) yes
Ge2 Ge3 Fe3 14_566 . 5_555 115.98(9) yes
Ge2 Ge3 Ge5 14_566 . 13_565 81.59(9) yes
Ge2 Ge3 Ge5 14_566 . 16_555 148.25(10) yes
Ge2 Ge3 Fe4 14_566 . . 99.90(8) yes
Ge3 Ge3 Ge3 4_665 . 18_555 90 yes
Ge3 Ge3 Ge3 4_665 . 8_565 60.00(7) yes
Ge3 Ge3 Ge4 4_665 . 2_555 111.34(8) yes
Ge3 Ge3 Ge4 4_665 . 3_555 151.04(8) yes
Ge3 Ge3 Fe2 4_665 . . 47.90(5) yes
Ge3 Ge3 Fe3 4_665 . . 142.96(11) yes
Ge3 Ge3 Fe3 4_665 . 5_555 85.50(7) yes
Ge3 Ge3 Ge5 4_665 . 13_565 108.89(10) yes
Ge3 Ge3 Ge5 4_665 . 16_555 57.84(13) yes
Ge3 Ge3 Fe4 4_665 . . 149.18(10) yes
Ge3 Ge3 Ge3 18_555 . 4_665 90 yes
Ge3 Ge3 Ge3 18_555 . 8_565 90 yes
Ge3 Ge3 Ge4 18_555 . 2_555 61.54(6) yes
Ge3 Ge3 Ge4 18_555 . 3_555 61.54(4) yes
Ge3 Ge3 Fe2 18_555 . . 50.72(5) yes
Ge3 Ge3 Fe3 18_555 . . 104.04(8) yes
Ge3 Ge3 Fe3 18_555 . 5_555 104.04(10) yes
Ge3 Ge3 Ge5 18_555 . 13_565 59.82(9) yes
Ge3 Ge3 Ge5 18_555 . 16_555 59.82(6) yes
Ge3 Ge3 Fe4 18_555 . . 97.43(9) yes
Ge3 Ge3 Ge3 8_565 . 4_665 60.00(7) yes
Ge3 Ge3 Ge3 8_565 . 18_555 90 yes
Ge3 Ge3 Ge4 8_565 . 2_555 151.04(8) yes
Ge3 Ge3 Ge4 8_565 . 3_555 111.34(8) yes
Ge3 Ge3 Fe2 8_565 . . 47.90(5) yes
Ge3 Ge3 Fe3 8_565 . . 85.50(9) yes
Ge3 Ge3 Fe3 8_565 . 5_555 142.96(7) yes
Ge3 Ge3 Ge5 8_565 . 13_565 57.84(8) yes
Ge3 Ge3 Ge5 8_565 . 16_555 108.89(16) yes
Ge3 Ge3 Fe4 8_565 . . 149.18(8) yes
Ge4 Ge3 Ge4 2_555 . 3_555 61.48(7) yes
Ge4 Ge3 Fe2 2_555 . . 104.59(7) yes
Ge4 Ge3 Fe3 2_555 . . 105.46(9) yes
Ge4 Ge3 Fe3 2_555 . 5_555 50.98(8) yes
Ge4 Ge3 Ge5 2_555 . 13_565 106.51(9) yes
Ge4 Ge3 Ge5 2_555 . 16_555 53.77(14) yes
Ge4 Ge3 Fe4 2_555 . . 49.64(7) yes
Ge4 Ge3 Ge4 3_555 . 2_555 61.48(7) yes
Ge4 Ge3 Fe2 3_555 . . 104.59(7) yes
Ge4 Ge3 Fe3 3_555 . . 50.98(6) yes
Ge4 Ge3 Fe3 3_555 . 5_555 105.46(9) yes
Ge4 Ge3 Ge5 3_555 . 13_565 53.77(8) yes
Ge4 Ge3 Ge5 3_555 . 16_555 106.51(10) yes
Ge4 Ge3 Fe4 3_555 . . 49.64(7) yes
Fe2 Ge3 Fe3 . . . 118.38(10) yes
Fe2 Ge3 Fe3 . . 5_555 118.38(7) yes
Fe2 Ge3 Ge5 . . 13_565 65.70(8) yes
Fe2 Ge3 Ge5 . . 16_555 65.70(14) yes
Fe2 Ge3 Fe4 . . . 148.15(10) yes
Fe3 Ge3 Fe3 . . 5_555 122.47(10) yes
Fe3 Ge3 Ge5 . . 13_565 54.66(9) yes
Fe3 Ge3 Ge5 . . 16_555 157.29(13) yes
Fe3 Ge3 Fe4 . . . 63.68(8) yes
Fe3 Ge3 Fe3 5_555 . . 122.47(10) yes
Fe3 Ge3 Ge5 5_555 . 13_565 157.29(11) yes
Fe3 Ge3 Ge5 5_555 . 16_555 54.66(14) yes
Fe3 Ge3 Fe4 5_555 . . 63.68(8) yes
Ge5 Ge3 Ge5 13_565 . 16_555 117.75(12) yes
Ge5 Ge3 Fe4 13_565 . . 100.63(8) yes
Ge5 Ge3 Ge5 16_555 . 13_565 117.75(12) yes
Ge5 Ge3 Fe4 16_555 . . 100.63(17) yes
Ge0 Ge4 Ge0 . . 13_555 41.94(11) yes
Ge0 Ge4 Ge3 . . 14_555 120.68(7) yes
Ge0 Ge4 Ge3 . . 3_555 99.74(7) yes
Ge0 Ge4 Ge3 . . 16_555 120.68(8) yes
Ge0 Ge4 Ge3 . . 8_555 99.74(7) yes
Ge0 Ge4 Ge4 . . 2_555 62.17(6) yes
Ge0 Ge4 Ge4 . . 15_555 62.17(6) yes
Ge0 Ge4 Fe3 . . 14_555 143.30(12) yes
Ge0 Ge4 Fe3 . . 3_555 101.36(10) yes
Ge0 Ge4 Ge5 . . 2_655 156.83(8) yes
Ge0 Ge4 Ge5 . . 14_555 156.83(9) yes
Ge0 Ge4 Fe4 . . 14_555 82.85(12) yes
Ge0 Ge4 Fe4 . . 3_555 48.80(9) yes
Ge0 Ge4 Fe4 . . 16_555 82.85(12) yes
Ge0 Ge4 Fe4 . . 8_555 48.80(10) yes
Ge0 Ge4 Ge0 13_555 . . 41.94(11) yes
Ge0 Ge4 Ge3 13_555 . 14_555 99.74(7) yes
Ge0 Ge4 Ge3 13_555 . 3_555 120.68(7) yes
Ge0 Ge4 Ge3 13_555 . 16_555 99.74(7) yes
Ge0 Ge4 Ge3 13_555 . 8_555 120.68(7) yes
Ge0 Ge4 Ge4 13_555 . 2_555 62.17(6) yes
Ge0 Ge4 Ge4 13_555 . 15_555 62.17(6) yes
Ge0 Ge4 Fe3 13_555 . 14_555 101.36(10) yes
Ge0 Ge4 Fe3 13_555 . 3_555 143.30(12) yes
Ge0 Ge4 Ge5 13_555 . 2_655 156.83(8) yes
Ge0 Ge4 Ge5 13_555 . 14_555 156.83(9) yes
Ge0 Ge4 Fe4 13_555 . 14_555 48.80(10) yes
Ge0 Ge4 Fe4 13_555 . 3_555 82.85(12) yes
Ge0 Ge4 Fe4 13_555 . 16_555 48.80(9) yes
Ge0 Ge4 Fe4 13_555 . 8_555 82.85(12) yes
Ge3 Ge4 Ge3 14_555 . 3_555 137.33(11) yes
Ge3 Ge4 Ge3 14_555 . 16_555 106.32(7) yes
Ge3 Ge4 Ge3 14_555 . 8_555 56.93(5) yes
Ge3 Ge4 Ge4 14_555 . 2_555 151.04(4) yes
Ge3 Ge4 Ge4 14_555 . 15_555 59.26(5) yes
Ge3 Ge4 Fe3 14_555 . 14_555 53.32(4) yes
Ge3 Ge4 Fe3 14_555 . 3_555 102.01(8) yes
Ge3 Ge4 Ge5 14_555 . 2_655 60.11(11) yes
Ge3 Ge4 Ge5 14_555 . 14_555 77.41(14) yes
Ge3 Ge4 Fe4 14_555 . 14_555 51.92(8) yes
Ge3 Ge4 Fe4 14_555 . 3_555 157.20(5) yes
Ge3 Ge4 Fe4 14_555 . 16_555 102.15(8) yes
Ge3 Ge4 Fe4 14_555 . 8_555 95.44(6) yes
Ge3 Ge4 Ge3 3_555 . 14_555 137.33(11) yes
Ge3 Ge4 Ge3 3_555 . 16_555 56.93(5) yes
Ge3 Ge4 Ge3 3_555 . 8_555 106.32(7) yes
Ge3 Ge4 Ge4 3_555 . 2_555 59.26(5) yes
Ge3 Ge4 Ge4 3_555 . 15_555 151.04(4) yes
Ge3 Ge4 Fe3 3_555 . 14_555 102.01(8) yes
Ge3 Ge4 Fe3 3_555 . 3_555 53.32(4) yes
Ge3 Ge4 Ge5 3_555 . 2_655 77.41(12) yes
Ge3 Ge4 Ge5 3_555 . 14_555 60.11(13) yes
Ge3 Ge4 Fe4 3_555 . 14_555 157.20(5) yes
Ge3 Ge4 Fe4 3_555 . 3_555 51.92(7) yes
Ge3 Ge4 Fe4 3_555 . 16_555 95.44(6) yes
Ge3 Ge4 Fe4 3_555 . 8_555 102.15(6) yes
Ge3 Ge4 Ge3 16_555 . 14_555 106.32(7) yes
Ge3 Ge4 Ge3 16_555 . 3_555 56.93(5) yes
Ge3 Ge4 Ge3 16_555 . 8_555 137.33(11) yes
Ge3 Ge4 Ge4 16_555 . 2_555 59.26(6) yes
Ge3 Ge4 Ge4 16_555 . 15_555 151.04(4) yes
Ge3 Ge4 Fe3 16_555 . 14_555 53.32(5) yes
Ge3 Ge4 Fe3 16_555 . 3_555 102.01(8) yes
Ge3 Ge4 Ge5 16_555 . 2_655 77.41(13) yes
Ge3 Ge4 Ge5 16_555 . 14_555 60.11(13) yes
Ge3 Ge4 Fe4 16_555 . 14_555 102.15(6) yes
Ge3 Ge4 Fe4 16_555 . 3_555 95.44(6) yes
Ge3 Ge4 Fe4 16_555 . 16_555 51.92(7) yes
Ge3 Ge4 Fe4 16_555 . 8_555 157.20(6) yes
Ge3 Ge4 Ge3 8_555 . 14_555 56.93(5) yes
Ge3 Ge4 Ge3 8_555 . 3_555 106.32(7) yes
Ge3 Ge4 Ge3 8_555 . 16_555 137.33(11) yes
Ge3 Ge4 Ge4 8_555 . 2_555 151.04(4) yes
Ge3 Ge4 Ge4 8_555 . 15_555 59.26(5) yes
Ge3 Ge4 Fe3 8_555 . 14_555 102.01(8) yes
Ge3 Ge4 Fe3 8_555 . 3_555 53.32(4) yes
Ge3 Ge4 Ge5 8_555 . 2_655 60.11(11) yes
Ge3 Ge4 Ge5 8_555 . 14_555 77.41(14) yes
Ge3 Ge4 Fe4 8_555 . 14_555 95.44(6) yes
Ge3 Ge4 Fe4 8_555 . 3_555 102.15(6) yes
Ge3 Ge4 Fe4 8_555 . 16_555 157.20(7) yes
Ge3 Ge4 Fe4 8_555 . 8_555 51.92(8) yes
Ge4 Ge4 Ge4 2_555 . 15_555 120.00(10) yes
Ge4 Ge4 Fe3 2_555 . 14_555 105.51(3) yes
Ge4 Ge4 Fe3 2_555 . 3_555 105.51(3) yes
Ge4 Ge4 Ge5 2_555 . 2_655 130.09(14) yes
Ge4 Ge4 Ge5 2_555 . 14_555 109.91(15) yes
Ge4 Ge4 Fe4 2_555 . 14_555 103.76(9) yes
Ge4 Ge4 Fe4 2_555 . 3_555 48.91(6) yes
Ge4 Ge4 Fe4 2_555 . 16_555 48.91(8) yes
Ge4 Ge4 Fe4 2_555 . 8_555 103.76(9) yes
Ge4 Ge4 Ge4 15_555 . 2_555 120.00(10) yes
Ge4 Ge4 Fe3 15_555 . 14_555 105.51(3) yes
Ge4 Ge4 Fe3 15_555 . 3_555 105.51(3) yes
Ge4 Ge4 Ge5 15_555 . 2_655 109.91(13) yes
Ge4 Ge4 Ge5 15_555 . 14_555 130.09(16) yes
Ge4 Ge4 Fe4 15_555 . 14_555 48.91(5) yes
Ge4 Ge4 Fe4 15_555 . 3_555 103.76(9) yes
Ge4 Ge4 Fe4 15_555 . 16_555 103.76(9) yes
Ge4 Ge4 Fe4 15_555 . 8_555 48.91(5) yes
Fe3 Ge4 Fe3 14_555 . 3_555 115.34(13) yes
Fe3 Ge4 Ge5 14_555 . 2_655 58.23(8) yes
Fe3 Ge4 Ge5 14_555 . 14_555 58.23(8) yes
Fe3 Ge4 Fe4 14_555 . 14_555 66.02(8) yes
Fe3 Ge4 Fe4 14_555 . 3_555 148.76(5) yes
Fe3 Ge4 Fe4 14_555 . 16_555 66.02(9) yes
Fe3 Ge4 Fe4 14_555 . 8_555 148.76(5) yes
Fe3 Ge4 Fe3 3_555 . 14_555 115.34(13) yes
Fe3 Ge4 Ge5 3_555 . 2_655 58.23(8) yes
Fe3 Ge4 Ge5 3_555 . 14_555 58.23(8) yes
Fe3 Ge4 Fe4 3_555 . 14_555 148.76(5) yes
Fe3 Ge4 Fe4 3_555 . 3_555 66.02(8) yes
Fe3 Ge4 Fe4 3_555 . 16_555 148.76(6) yes
Fe3 Ge4 Fe4 3_555 . 8_555 66.02(8) yes
Ge5 Ge4 Ge5 2_655 . 14_555 20.18(19) yes
Ge5 Ge4 Fe4 2_655 . 14_555 108.81(12) yes
Ge5 Ge4 Fe4 2_655 . 3_555 120.23(11) yes
Ge5 Ge4 Fe4 2_655 . 16_555 120.23(11) yes
Ge5 Ge4 Fe4 2_655 . 8_555 108.81(12) yes
Ge5 Ge4 Ge5 14_555 . 2_655 20.18(19) yes
Ge5 Ge4 Fe4 14_555 . 14_555 120.23(12) yes
Ge5 Ge4 Fe4 14_555 . 3_555 108.81(12) yes
Ge5 Ge4 Fe4 14_555 . 16_555 108.81(12) yes
Ge5 Ge4 Fe4 14_555 . 8_555 120.23(12) yes
Fe4 Ge4 Fe4 14_555 . 3_555 130.41(15) yes
Fe4 Ge4 Fe4 14_555 . 16_555 62.23(8) yes
Fe4 Ge4 Fe4 14_555 . 8_555 96.56(10) yes
Fe4 Ge4 Fe4 3_555 . 14_555 130.41(15) yes
Fe4 Ge4 Fe4 3_555 . 16_555 96.56(11) yes
Fe4 Ge4 Fe4 3_555 . 8_555 62.23(7) yes
Fe4 Ge4 Fe4 16_555 . 14_555 62.23(8) yes
Fe4 Ge4 Fe4 16_555 . 3_555 96.56(11) yes
Fe4 Ge4 Fe4 16_555 . 8_555 130.41(16) yes
Fe4 Ge4 Fe4 8_555 . 14_555 96.56(10) yes
Fe4 Ge4 Fe4 8_555 . 3_555 62.23(7) yes
Fe4 Ge4 Fe4 8_555 . 16_555 130.41(16) yes
Ge3 Fe2 Ge3 . . 14_565 134.46(5) yes
Ge3 Fe2 Ge3 . . 15_665 134.46(6) yes
Ge3 Fe2 Ge3 . . 4_665 84.20(6) yes
Ge3 Fe2 Ge3 . . 18_555 78.55(6) yes
Ge3 Fe2 Ge3 . . 8_565 84.20(6) yes
Ge3 Fe2 Ge5 . . 13_565 67.23(8) yes
Ge3 Fe2 Ge5 . . 2_665 140.72(5) yes
Ge3 Fe2 Ge5 . . 16_555 67.23(8) yes
Ge3 Fe2 Ge3 14_565 . . 134.46(5) yes
Ge3 Fe2 Ge3 14_565 . 15_665 84.20(7) yes
Ge3 Fe2 Ge3 14_565 . 4_665 134.46(7) yes
Ge3 Fe2 Ge3 14_565 . 18_555 84.20(6) yes
Ge3 Fe2 Ge3 14_565 . 8_565 78.55(7) yes
Ge3 Fe2 Ge5 14_565 . 13_565 67.23(8) yes
Ge3 Fe2 Ge5 14_565 . 2_665 67.23(13) yes
Ge3 Fe2 Ge5 14_565 . 16_555 140.72(5) yes
Ge3 Fe2 Ge3 15_665 . . 134.46(6) yes
Ge3 Fe2 Ge3 15_665 . 14_565 84.20(7) yes
Ge3 Fe2 Ge3 15_665 . 4_665 78.55(6) yes
Ge3 Fe2 Ge3 15_665 . 18_555 84.20(4) yes
Ge3 Fe2 Ge3 15_665 . 8_565 134.46(4) yes
Ge3 Fe2 Ge5 15_665 . 13_565 140.72(5) yes
Ge3 Fe2 Ge5 15_665 . 2_665 67.23(13) yes
Ge3 Fe2 Ge5 15_665 . 16_555 67.23(8) yes
Ge3 Fe2 Ge3 4_665 . . 84.20(6) yes
Ge3 Fe2 Ge3 4_665 . 14_565 134.46(7) yes
Ge3 Fe2 Ge3 4_665 . 15_665 78.55(6) yes
Ge3 Fe2 Ge3 4_665 . 18_555 134.46(8) yes
Ge3 Fe2 Ge3 4_665 . 8_565 84.20(8) yes
Ge3 Fe2 Ge5 4_665 . 13_565 140.72(5) yes
Ge3 Fe2 Ge5 4_665 . 2_665 67.23(14) yes
Ge3 Fe2 Ge5 4_665 . 16_555 67.23(9) yes
Ge3 Fe2 Ge3 18_555 . . 78.55(6) yes
Ge3 Fe2 Ge3 18_555 . 14_565 84.20(6) yes
Ge3 Fe2 Ge3 18_555 . 15_665 84.20(4) yes
Ge3 Fe2 Ge3 18_555 . 4_665 134.46(8) yes
Ge3 Fe2 Ge3 18_555 . 8_565 134.46(5) yes
Ge3 Fe2 Ge5 18_555 . 13_565 67.23(8) yes
Ge3 Fe2 Ge5 18_555 . 2_665 140.72(5) yes
Ge3 Fe2 Ge5 18_555 . 16_555 67.23(8) yes
Ge3 Fe2 Ge3 8_565 . . 84.20(6) yes
Ge3 Fe2 Ge3 8_565 . 14_565 78.55(7) yes
Ge3 Fe2 Ge3 8_565 . 15_665 134.46(4) yes
Ge3 Fe2 Ge3 8_565 . 4_665 84.20(8) yes
Ge3 Fe2 Ge3 8_565 . 18_555 134.46(5) yes
Ge3 Fe2 Ge5 8_565 . 13_565 67.23(8) yes
Ge3 Fe2 Ge5 8_565 . 2_665 67.23(13) yes
Ge3 Fe2 Ge5 8_565 . 16_555 140.72(5) yes
Ge5 Fe2 Ge5 13_565 . 2_665 120.0(2) yes
Ge5 Fe2 Ge5 13_565 . 16_555 120.00(13) yes
Ge5 Fe2 Ge5 2_665 . 13_565 120.0(2) yes
Ge5 Fe2 Ge5 2_665 . 16_555 120.00(19) yes
Ge5 Fe2 Ge5 16_555 . 13_565 120.00(13) yes
Ge5 Fe2 Ge5 16_555 . 2_665 120.00(19) yes
Ge1 Fe3 Si1 . . . 0 yes
Ge1 Fe3 Fe1 . . . 52.86(7) yes
Ge1 Fe3 Fe1 . . 2_555 52.86(9) yes
Ge1 Fe3 Ge2 . . 2_555 87.96(10) yes
Ge1 Fe3 Ge2 . . 14_566 87.96(10) yes
Ge1 Fe3 Ge3 . . . 95.98(8) yes
Ge1 Fe3 Ge3 . . 2_555 95.98(7) yes
Ge1 Fe3 Ge4 . . 3_555 99.70(13) yes
Ge1 Fe3 Fe3 . . 6_565 137.96(14) yes
Ge1 Fe3 Fe3 . . 18_556 47.97(10) yes
Ge1 Fe3 Ge5 . . . 161.59(13) yes
Ge1 Fe3 Ge5 . . 13_565 161.59(19) yes
Ge1 Fe3 Fe4 . . . 54.83(10) yes
Ge1 Fe3 Fe4 . . 2_555 54.83(10) yes
Si1 Fe3 Fe1 . . . 52.86(7) yes
Si1 Fe3 Fe1 . . 2_555 52.86(9) yes
Si1 Fe3 Ge2 . . 2_555 87.96(8) yes
Si1 Fe3 Ge2 . . 14_566 87.96(8) yes
Si1 Fe3 Ge3 . . . 95.98(7) yes
Si1 Fe3 Ge3 . . 2_555 95.98(7) yes
Si1 Fe3 Ge4 . . 3_555 99.70(10) yes
Si1 Fe3 Fe3 . . 6_565 137.96(12) yes
Si1 Fe3 Fe3 . . 18_556 47.97(6) yes
Si1 Fe3 Ge5 . . . 161.59(11) yes
Si1 Fe3 Ge5 . . 13_565 161.59(18) yes
Si1 Fe3 Fe4 . . . 54.83(7) yes
Si1 Fe3 Fe4 . . 2_555 54.83(8) yes
Fe1 Fe3 Fe1 . . 2_555 98.71(11) yes
Fe1 Fe3 Ge2 . . 2_555 100.81(10) yes
Fe1 Fe3 Ge2 . . 14_566 50.21(10) yes
Fe1 Fe3 Ge3 . . . 52.13(5) yes
Fe1 Fe3 Ge3 . . 2_555 148.59(11) yes
Fe1 Fe3 Ge4 . . 3_555 110.04(9) yes
Fe1 Fe3 Fe3 . . 6_565 106.54(10) yes
Fe1 Fe3 Fe3 . . 18_556 54.14(5) yes
Fe1 Fe3 Ge5 . . . 141.03(14) yes
Fe1 Fe3 Ge5 . . 13_565 119.49(15) yes
Fe1 Fe3 Fe4 . . . 57.45(9) yes
Fe1 Fe3 Fe4 . . 2_555 99.82(13) yes
Fe1 Fe3 Fe1 2_555 . . 98.71(11) yes
Fe1 Fe3 Ge2 2_555 . 2_555 50.21(7) yes
Fe1 Fe3 Ge2 2_555 . 14_566 100.81(9) yes
Fe1 Fe3 Ge3 2_555 . . 148.59(13) yes
Fe1 Fe3 Ge3 2_555 . 2_555 52.13(7) yes
Fe1 Fe3 Ge4 2_555 . 3_555 110.04(8) yes
Fe1 Fe3 Fe3 2_555 . 6_565 106.54(10) yes
Fe1 Fe3 Fe3 2_555 . 18_556 54.14(6) yes
Fe1 Fe3 Ge5 2_555 . . 119.49(15) yes
Fe1 Fe3 Ge5 2_555 . 13_565 141.03(18) yes
Fe1 Fe3 Fe4 2_555 . . 99.82(12) yes
Fe1 Fe3 Fe4 2_555 . 2_555 57.45(8) yes
Ge2 Fe3 Ge2 2_555 . 14_566 66.09(8) yes
Ge2 Fe3 Ge3 2_555 . . 136.54(10) yes
Ge2 Fe3 Ge3 2_555 . 2_555 70.82(6) yes
Ge2 Fe3 Ge4 2_555 . 3_555 146.25(5) yes
Ge2 Fe3 Fe3 2_555 . 6_565 57.70(7) yes
Ge2 Fe3 Fe3 2_555 . 18_556 49.77(6) yes
Ge2 Fe3 Ge5 2_555 . . 98.27(16) yes
Ge2 Fe3 Ge5 2_555 . 13_565 110.42(17) yes
Ge2 Fe3 Fe4 2_555 . . 142.75(12) yes
Ge2 Fe3 Fe4 2_555 . 2_555 106.66(8) yes
Ge2 Fe3 Ge2 14_566 . 2_555 66.09(8) yes
Ge2 Fe3 Ge3 14_566 . . 70.82(7) yes
Ge2 Fe3 Ge3 14_566 . 2_555 136.54(11) yes
Ge2 Fe3 Ge4 14_566 . 3_555 146.25(6) yes
Ge2 Fe3 Fe3 14_566 . 6_565 57.70(8) yes
Ge2 Fe3 Fe3 14_566 . 18_556 49.77(6) yes
Ge2 Fe3 Ge5 14_566 . . 110.42(11) yes
Ge2 Fe3 Ge5 14_566 . 13_565 98.27(9) yes
Ge2 Fe3 Fe4 14_566 . . 106.66(8) yes
Ge2 Fe3 Fe4 14_566 . 2_555 142.75(12) yes
Ge3 Fe3 Ge3 . . 2_555 150.45(13) yes
Ge3 Fe3 Ge4 . . 3_555 75.70(7) yes
Ge3 Fe3 Fe3 . . 6_565 94.50(8) yes
Ge3 Fe3 Fe3 . . 18_556 104.04(7) yes
Ge3 Fe3 Ge5 . . . 91.36(16) yes
Ge3 Fe3 Ge5 . . 13_565 70.14(17) yes
Ge3 Fe3 Fe4 . . . 56.79(7) yes
Ge3 Fe3 Fe4 . . 2_555 110.82(12) yes
Ge3 Fe3 Ge3 2_555 . . 150.45(13) yes
Ge3 Fe3 Ge4 2_555 . 3_555 75.70(7) yes
Ge3 Fe3 Fe3 2_555 . 6_565 94.50(7) yes
Ge3 Fe3 Fe3 2_555 . 18_556 104.04(7) yes
Ge3 Fe3 Ge5 2_555 . . 70.14(13) yes
Ge3 Fe3 Ge5 2_555 . 13_565 91.36(15) yes
Ge3 Fe3 Fe4 2_555 . . 110.82(10) yes
Ge3 Fe3 Fe4 2_555 . 2_555 56.79(9) yes
Ge4 Fe3 Fe3 3_555 . 6_565 122.33(12) yes
Ge4 Fe3 Fe3 3_555 . 18_556 147.67(12) yes
Ge4 Fe3 Ge5 3_555 . . 65.79(13) yes
Ge4 Fe3 Ge5 3_555 . 13_565 65.79(12) yes
Ge4 Fe3 Fe4 3_555 . . 55.65(8) yes
Ge4 Fe3 Fe4 3_555 . 2_555 55.65(9) yes
Fe3 Fe3 Fe3 6_565 . 18_556 90 yes
Fe3 Fe3 Ge5 6_565 . . 57.67(11) yes
Fe3 Fe3 Ge5 6_565 . 13_565 57.67(13) yes
Fe3 Fe3 Fe4 6_565 . . 151.29(5) yes
Fe3 Fe3 Fe4 6_565 . 2_555 151.29(8) yes
Fe3 Fe3 Fe3 18_556 . 6_565 90 yes
Fe3 Fe3 Ge5 18_556 . . 145.47(15) yes
Fe3 Fe3 Ge5 18_556 . 13_565 145.47(12) yes
Fe3 Fe3 Fe4 18_556 . . 96.47(10) yes
Fe3 Fe3 Fe4 18_556 . 2_555 96.47(10) yes
Ge5 Fe3 Ge5 . . 13_565 21.66(19) yes
Ge5 Fe3 Fe4 . . . 117.65(17) yes
Ge5 Fe3 Fe4 . . 2_555 106.77(11) yes
Ge5 Fe3 Ge5 13_565 . . 21.66(19) yes
Ge5 Fe3 Fe4 13_565 . . 106.77(17) yes
Ge5 Fe3 Fe4 13_565 . 2_555 117.65(12) yes
Fe4 Fe3 Fe4 . . 2_555 55.67(9) yes
Fe4 Fe3 Fe4 2_555 . . 55.67(9) yes
Ge3 Ge5 Ge3 13_565 . 2_555 94.14(18) yes
Ge3 Ge5 Ge3 13_565 . 6_565 60.36(15) yes
Ge3 Ge5 Ge3 13_565 . 20_555 64.33(12) yes
Ge3 Ge5 Ge4 13_565 . 3_555 130.05(10) yes
Ge3 Ge5 Ge4 13_565 . 15_565 66.12(14) yes
Ge3 Ge5 Fe2 13_565 . 13_565 47.07(11) yes
Ge3 Ge5 Fe3 13_565 . . 145.8(2) yes
Ge3 Ge5 Fe3 13_565 . 13_565 55.19(10) yes
Ge3 Ge5 Fe3 13_565 . 6_565 104.9(2) yes
Ge3 Ge5 Fe3 13_565 . 18_555 89.92(10) yes
Ge3 Ge5 Ge5 13_565 . 13_565 132.9(3) yes
Ge3 Ge5 Ge3 2_555 . 13_565 94.14(18) yes
Ge3 Ge5 Ge3 2_555 . 6_565 64.33(12) yes
Ge3 Ge5 Ge3 2_555 . 20_555 60.36(8) yes
Ge3 Ge5 Ge4 2_555 . 3_555 66.12(9) yes
Ge3 Ge5 Ge4 2_555 . 15_565 130.0(2) yes
Ge3 Ge5 Fe2 2_555 . 13_565 47.07(9) yes
Ge3 Ge5 Fe3 2_555 . . 55.19(6) yes
Ge3 Ge5 Fe3 2_555 . 13_565 145.8(2) yes
Ge3 Ge5 Fe3 2_555 . 6_565 89.92(8) yes
Ge3 Ge5 Fe3 2_555 . 18_555 104.92(12) yes
Ge3 Ge5 Ge5 2_555 . 13_565 132.9(4) yes
Ge3 Ge5 Ge3 6_565 . 13_565 60.36(15) yes
Ge3 Ge5 Ge3 6_565 . 2_555 64.33(12) yes
Ge3 Ge5 Ge3 6_565 . 20_555 94.14(18) yes
Ge3 Ge5 Ge4 6_565 . 3_555 130.05(10) yes
Ge3 Ge5 Ge4 6_565 . 15_565 66.12(14) yes
Ge3 Ge5 Fe2 6_565 . 13_565 47.07(11) yes
Ge3 Ge5 Fe3 6_565 . . 89.92(10) yes
Ge3 Ge5 Fe3 6_565 . 13_565 104.9(2) yes
Ge3 Ge5 Fe3 6_565 . 6_565 55.19(10) yes
Ge3 Ge5 Fe3 6_565 . 18_555 145.8(2) yes
Ge3 Ge5 Ge5 6_565 . 13_565 132.9(3) yes
Ge3 Ge5 Ge3 20_555 . 13_565 64.33(12) yes
Ge3 Ge5 Ge3 20_555 . 2_555 60.36(8) yes
Ge3 Ge5 Ge3 20_555 . 6_565 94.14(18) yes
Ge3 Ge5 Ge4 20_555 . 3_555 66.12(9) yes
Ge3 Ge5 Ge4 20_555 . 15_565 130.0(2) yes
Ge3 Ge5 Fe2 20_555 . 13_565 47.07(9) yes
Ge3 Ge5 Fe3 20_555 . . 104.92(12) yes
Ge3 Ge5 Fe3 20_555 . 13_565 89.92(8) yes
Ge3 Ge5 Fe3 20_555 . 6_565 145.8(2) yes
Ge3 Ge5 Fe3 20_555 . 18_555 55.19(6) yes
Ge3 Ge5 Ge5 20_555 . 13_565 132.9(4) yes
Ge4 Ge5 Ge4 3_555 . 15_565 159.8(3) yes
Ge4 Ge5 Fe2 3_555 . 13_565 100.09(9) yes
Ge4 Ge5 Fe3 3_555 . . 55.98(12) yes
Ge4 Ge5 Fe3 3_555 . 13_565 119.58(17) yes
Ge4 Ge5 Fe3 3_555 . 6_565 119.58(17) yes
Ge4 Ge5 Fe3 3_555 . 18_555 55.98(12) yes
Ge4 Ge5 Ge5 3_555 . 13_565 79.9(5) yes
Ge4 Ge5 Ge4 15_565 . 3_555 159.8(3) yes
Ge4 Ge5 Fe2 15_565 . 13_565 100.1(2) yes
Ge4 Ge5 Fe3 15_565 . . 119.58(8) yes
Ge4 Ge5 Fe3 15_565 . 13_565 55.98(9) yes
Ge4 Ge5 Fe3 15_565 . 6_565 55.98(9) yes
Ge4 Ge5 Fe3 15_565 . 18_555 119.58(8) yes
Ge4 Ge5 Ge5 15_565 . 13_565 79.9(4) yes
Fe2 Ge5 Fe3 13_565 . . 100.83(10) yes
Fe2 Ge5 Fe3 13_565 . 13_565 100.83(19) yes
Fe2 Ge5 Fe3 13_565 . 6_565 100.83(19) yes
Fe2 Ge5 Fe3 13_565 . 18_555 100.83(10) yes
Fe2 Ge5 Ge5 13_565 . 13_565 180 yes
Fe3 Ge5 Fe3 . . 13_565 158.3(3) yes
Fe3 Ge5 Fe3 . . 6_565 64.66(9) yes
Fe3 Ge5 Fe3 . . 18_555 110.9(2) yes
Fe3 Ge5 Ge5 . . 13_565 79.2(3) yes
Fe3 Ge5 Fe3 13_565 . . 158.3(3) yes
Fe3 Ge5 Fe3 13_565 . 6_565 110.94(15) yes
Fe3 Ge5 Fe3 13_565 . 18_555 64.66(9) yes
Fe3 Ge5 Ge5 13_565 . 13_565 79.2(2) yes
Fe3 Ge5 Fe3 6_565 . . 64.66(9) yes
Fe3 Ge5 Fe3 6_565 . 13_565 110.94(15) yes
Fe3 Ge5 Fe3 6_565 . 18_555 158.3(3) yes
Fe3 Ge5 Ge5 6_565 . 13_565 79.2(2) yes
Fe3 Ge5 Fe3 18_555 . . 110.9(2) yes
Fe3 Ge5 Fe3 18_555 . 13_565 64.66(9) yes
Fe3 Ge5 Fe3 18_555 . 6_565 158.3(3) yes
Fe3 Ge5 Ge5 18_555 . 13_565 79.2(3) yes
Ge0 Fe4 Ge1 . . . 96.56(14) yes
Ge0 Fe4 Ge1 . . 16_556 96.56(17) yes
Ge0 Fe4 Si1 . . . 96.56(11) yes
Ge0 Fe4 Si1 . . 16_556 96.56(13) yes
Ge0 Fe4 Fe1 . . . 145.58(16) yes
Ge0 Fe4 Ge3 . . . 159.36(16) yes
Ge0 Fe4 Ge4 . . 2_555 86.07(13) yes
Ge0 Fe4 Ge4 . . 3_555 86.07(11) yes
Ge0 Fe4 Fe3 . . . 122.54(6) yes
Ge0 Fe4 Fe3 . . 5_555 122.54(12) yes
Ge0 Fe4 Fe4 . . 2_555 60.87(6) yes
Ge0 Fe4 Fe4 . . 3_555 60.87(8) yes
Ge0 Fe4 Fe5 . . . 51.23(11) yes
Ge1 Fe4 Ge1 . . 16_556 68.61(14) yes
Ge1 Fe4 Si1 . . . 0 yes
Ge1 Fe4 Si1 . . 16_556 68.61(9) yes
Ge1 Fe4 Fe1 . . . 56.17(9) yes
Ge1 Fe4 Ge3 . . . 100.46(16) yes
Ge1 Fe4 Ge4 . . 2_555 172.88(11) yes
Ge1 Fe4 Ge4 . . 3_555 104.56(10) yes
Ge1 Fe4 Fe3 . . . 58.14(13) yes
Ge1 Fe4 Fe3 . . 5_555 114.98(11) yes
Ge1 Fe4 Fe4 . . 2_555 58.27(7) yes
Ge1 Fe4 Fe4 . . 3_555 116.76(16) yes
Ge1 Fe4 Fe5 . . . 55.51(12) yes
Ge1 Fe4 Ge1 16_556 . . 68.61(14) yes
Ge1 Fe4 Si1 16_556 . . 68.61(13) yes
Ge1 Fe4 Si1 16_556 . 16_556 0 yes
Ge1 Fe4 Fe1 16_556 . . 56.17(15) yes
Ge1 Fe4 Ge3 16_556 . . 100.46(12) yes
Ge1 Fe4 Ge4 16_556 . 2_555 104.56(14) yes
Ge1 Fe4 Ge4 16_556 . 3_555 172.88(17) yes
Ge1 Fe4 Fe3 16_556 . . 114.98(17) yes
Ge1 Fe4 Fe3 16_556 . 5_555 58.14(11) yes
Ge1 Fe4 Fe4 16_556 . 2_555 116.76(13) yes
Ge1 Fe4 Fe4 16_556 . 3_555 58.27(15) yes
Ge1 Fe4 Fe5 16_556 . . 55.51(10) yes
Si1 Fe4 Si1 . . 16_556 68.61(7) yes
Si1 Fe4 Fe1 . . . 56.17(6) yes
Si1 Fe4 Ge3 . . . 100.46(11) yes
Si1 Fe4 Ge4 . . 2_555 172.88(10) yes
Si1 Fe4 Ge4 . . 3_555 104.56(8) yes
Si1 Fe4 Fe3 . . . 58.14(8) yes
Si1 Fe4 Fe3 . . 5_555 114.98(10) yes
Si1 Fe4 Fe4 . . 2_555 58.27(7) yes
Si1 Fe4 Fe4 . . 3_555 116.76(12) yes
Si1 Fe4 Fe5 . . . 55.51(5) yes
Si1 Fe4 Si1 16_556 . . 68.61(7) yes
Si1 Fe4 Fe1 16_556 . . 56.17(9) yes
Si1 Fe4 Ge3 16_556 . . 100.46(8) yes
Si1 Fe4 Ge4 16_556 . 2_555 104.56(9) yes
Si1 Fe4 Ge4 16_556 . 3_555 172.88(13) yes
Si1 Fe4 Fe3 16_556 . . 114.98(12) yes
Si1 Fe4 Fe3 16_556 . 5_555 58.14(7) yes
Si1 Fe4 Fe4 16_556 . 2_555 116.76(11) yes
Si1 Fe4 Fe4 16_556 . 3_555 58.27(8) yes
Si1 Fe4 Fe5 16_556 . . 55.51(5) yes
Fe1 Fe4 Ge3 . . . 55.06(9) yes
Fe1 Fe4 Ge4 . . 2_555 118.74(7) yes
Fe1 Fe4 Ge4 . . 3_555 118.74(15) yes
Fe1 Fe4 Fe3 . . . 64.04(11) yes
Fe1 Fe4 Fe3 . . 5_555 64.04(8) yes
Fe1 Fe4 Fe4 . . 2_555 109.69(11) yes
Fe1 Fe4 Fe4 . . 3_555 109.69(12) yes
Fe1 Fe4 Fe5 . . . 94.35(9) yes
Ge3 Fe4 Ge4 . . 2_555 78.44(9) yes
Ge3 Fe4 Ge4 . . 3_555 78.44(11) yes
Ge3 Fe4 Fe3 . . . 59.53(8) yes
Ge3 Fe4 Fe3 . . 5_555 59.53(8) yes
Ge3 Fe4 Fe4 . . 2_555 119.72(13) yes
Ge3 Fe4 Fe4 . . 3_555 119.72(7) yes
Ge3 Fe4 Fe5 . . . 149.41(11) yes
Ge4 Fe4 Ge4 2_555 . 3_555 82.18(10) yes
Ge4 Fe4 Fe3 2_555 . . 125.65(14) yes
Ge4 Fe4 Fe3 2_555 . 5_555 58.33(8) yes
Ge4 Fe4 Fe4 2_555 . 2_555 128.43(12) yes
Ge4 Fe4 Fe4 2_555 . 3_555 58.88(10) yes
Ge4 Fe4 Fe5 2_555 . . 122.84(13) yes
Ge4 Fe4 Ge4 3_555 . 2_555 82.18(10) yes
Ge4 Fe4 Fe3 3_555 . . 58.33(9) yes
Ge4 Fe4 Fe3 3_555 . 5_555 125.65(11) yes
Ge4 Fe4 Fe4 3_555 . 2_555 58.88(7) yes
Ge4 Fe4 Fe4 3_555 . 3_555 128.43(13) yes
Ge4 Fe4 Fe5 3_555 . . 122.84(6) yes
Fe3 Fe4 Fe3 . . 5_555 114.90(11) yes
Fe3 Fe4 Fe4 . . 2_555 62.16(8) yes
Fe3 Fe4 Fe4 . . 3_555 173.24(13) yes
Fe3 Fe4 Fe5 . . . 110.19(8) yes
Fe3 Fe4 Fe3 5_555 . . 114.90(11) yes
Fe3 Fe4 Fe4 5_555 . 2_555 173.24(14) yes
Fe3 Fe4 Fe4 5_555 . 3_555 62.16(8) yes
Fe3 Fe4 Fe5 5_555 . . 110.19(10) yes
Fe4 Fe4 Fe4 2_555 . 3_555 120.00(12) yes
Fe4 Fe4 Fe5 2_555 . . 66.80(7) yes
Fe4 Fe4 Fe4 3_555 . 2_555 120.00(12) yes
Fe4 Fe4 Fe5 3_555 . . 66.80(8) yes
Ge0 Fe5 Ge0 . . 13_556 180 yes
Ge0 Fe5 Ge1 . . . 90 yes
Ge0 Fe5 Ge1 . . 13_556 90 yes
Ge0 Fe5 Ge1 . . 2_555 90 yes
Ge0 Fe5 Ge1 . . 14_556 90 yes
Ge0 Fe5 Ge1 . . 4_555 90 yes
Ge0 Fe5 Ge1 . . 16_556 90 yes
Ge0 Fe5 Si1 . . . 90 yes
Ge0 Fe5 Si1 . . 13_556 90 yes
Ge0 Fe5 Si1 . . 2_555 90 yes
Ge0 Fe5 Si1 . . 14_556 90 yes
Ge0 Fe5 Si1 . . 4_555 90 yes
Ge0 Fe5 Si1 . . 16_556 90 yes
Ge0 Fe5 Fe4 . . . 51.98(5) yes
Ge0 Fe5 Fe4 . . 13_556 128.02(5) yes
Ge0 Fe5 Fe4 . . 2_555 51.98(5) yes
Ge0 Fe5 Fe4 . . 14_556 128.02(5) yes
Ge0 Fe5 Fe4 . . 3_555 51.98(5) yes
Ge0 Fe5 Fe4 . . 15_556 128.02(5) yes
Ge0 Fe5 Fe4 . . 4_555 51.98(5) yes
Ge0 Fe5 Fe4 . . 16_556 128.02(5) yes
Ge0 Fe5 Fe4 . . 6_555 51.98(5) yes
Ge0 Fe5 Fe4 . . 18_556 128.02(5) yes
Ge0 Fe5 Fe4 . . 8_555 51.98(5) yes
Ge0 Fe5 Fe4 . . 20_556 128.02(5) yes
Ge0 Fe5 Ge0 13_556 . . 180 yes
Ge0 Fe5 Ge1 13_556 . . 90 yes
Ge0 Fe5 Ge1 13_556 . 13_556 90 yes
Ge0 Fe5 Ge1 13_556 . 2_555 90 yes
Ge0 Fe5 Ge1 13_556 . 14_556 90 yes
Ge0 Fe5 Ge1 13_556 . 4_555 90 yes
Ge0 Fe5 Ge1 13_556 . 16_556 90 yes
Ge0 Fe5 Si1 13_556 . . 90 yes
Ge0 Fe5 Si1 13_556 . 13_556 90 yes
Ge0 Fe5 Si1 13_556 . 2_555 90 yes
Ge0 Fe5 Si1 13_556 . 14_556 90 yes
Ge0 Fe5 Si1 13_556 . 4_555 90 yes
Ge0 Fe5 Si1 13_556 . 16_556 90 yes
Ge0 Fe5 Fe4 13_556 . . 128.02(5) yes
Ge0 Fe5 Fe4 13_556 . 13_556 51.98(5) yes
Ge0 Fe5 Fe4 13_556 . 2_555 128.02(5) yes
Ge0 Fe5 Fe4 13_556 . 14_556 51.98(5) yes
Ge0 Fe5 Fe4 13_556 . 3_555 128.02(5) yes
Ge0 Fe5 Fe4 13_556 . 15_556 51.98(5) yes
Ge0 Fe5 Fe4 13_556 . 4_555 128.02(5) yes
Ge0 Fe5 Fe4 13_556 . 16_556 51.98(5) yes
Ge0 Fe5 Fe4 13_556 . 6_555 128.02(5) yes
Ge0 Fe5 Fe4 13_556 . 18_556 51.98(5) yes
Ge0 Fe5 Fe4 13_556 . 8_555 128.02(5) yes
Ge0 Fe5 Fe4 13_556 . 20_556 51.98(5) yes
Ge1 Fe5 Ge1 . . 13_556 180 yes
Ge1 Fe5 Ge1 . . 2_555 60 yes
Ge1 Fe5 Ge1 . . 14_556 120 yes
Ge1 Fe5 Ge1 . . 4_555 120.00(13) yes
Ge1 Fe5 Ge1 . . 16_556 60.00(13) yes
Ge1 Fe5 Si1 . . . 0 yes
Ge1 Fe5 Si1 . . 13_556 180 yes
Ge1 Fe5 Si1 . . 2_555 60 yes
Ge1 Fe5 Si1 . . 14_556 120 yes
Ge1 Fe5 Si1 . . 4_555 120 yes
Ge1 Fe5 Si1 . . 16_556 60 yes
Ge1 Fe5 Fe4 . . . 46.98(5) yes
Ge1 Fe5 Fe4 . . 13_556 133.02(5) yes
Ge1 Fe5 Fe4 . . 2_555 46.98(3) yes
Ge1 Fe5 Fe4 . . 14_556 133.02(3) yes
Ge1 Fe5 Fe4 . . 3_555 90 yes
Ge1 Fe5 Fe4 . . 15_556 90 yes
Ge1 Fe5 Fe4 . . 4_555 90 yes
Ge1 Fe5 Fe4 . . 16_556 90 yes
Ge1 Fe5 Fe4 . . 6_555 133.02(5) yes
Ge1 Fe5 Fe4 . . 18_556 46.98(5) yes
Ge1 Fe5 Fe4 . . 8_555 133.02(3) yes
Ge1 Fe5 Fe4 . . 20_556 46.98(3) yes
Ge1 Fe5 Ge1 13_556 . . 180 yes
Ge1 Fe5 Ge1 13_556 . 2_555 120 yes
Ge1 Fe5 Ge1 13_556 . 14_556 60 yes
Ge1 Fe5 Ge1 13_556 . 4_555 60.00(13) yes
Ge1 Fe5 Ge1 13_556 . 16_556 120.00(13) yes
Ge1 Fe5 Si1 13_556 . . 180 yes
Ge1 Fe5 Si1 13_556 . 13_556 0 yes
Ge1 Fe5 Si1 13_556 . 2_555 120 yes
Ge1 Fe5 Si1 13_556 . 14_556 60 yes
Ge1 Fe5 Si1 13_556 . 4_555 60 yes
Ge1 Fe5 Si1 13_556 . 16_556 120 yes
Ge1 Fe5 Fe4 13_556 . . 133.02(5) yes
Ge1 Fe5 Fe4 13_556 . 13_556 46.98(5) yes
Ge1 Fe5 Fe4 13_556 . 2_555 133.02(3) yes
Ge1 Fe5 Fe4 13_556 . 14_556 46.98(3) yes
Ge1 Fe5 Fe4 13_556 . 3_555 90 yes
Ge1 Fe5 Fe4 13_556 . 15_556 90 yes
Ge1 Fe5 Fe4 13_556 . 4_555 90 yes
Ge1 Fe5 Fe4 13_556 . 16_556 90 yes
Ge1 Fe5 Fe4 13_556 . 6_555 46.98(5) yes
Ge1 Fe5 Fe4 13_556 . 18_556 133.02(5) yes
Ge1 Fe5 Fe4 13_556 . 8_555 46.98(3) yes
Ge1 Fe5 Fe4 13_556 . 20_556 133.02(3) yes
Ge1 Fe5 Ge1 2_555 . . 60 yes
Ge1 Fe5 Ge1 2_555 . 13_556 120 yes
Ge1 Fe5 Ge1 2_555 . 14_556 180 yes
Ge1 Fe5 Ge1 2_555 . 4_555 60.00(13) yes
Ge1 Fe5 Ge1 2_555 . 16_556 120.00(13) yes
Ge1 Fe5 Si1 2_555 . . 60 yes
Ge1 Fe5 Si1 2_555 . 13_556 120 yes
Ge1 Fe5 Si1 2_555 . 2_555 0 yes
Ge1 Fe5 Si1 2_555 . 14_556 180 yes
Ge1 Fe5 Si1 2_555 . 4_555 60 yes
Ge1 Fe5 Si1 2_555 . 16_556 120 yes
Ge1 Fe5 Fe4 2_555 . . 90 yes
Ge1 Fe5 Fe4 2_555 . 13_556 90 yes
Ge1 Fe5 Fe4 2_555 . 2_555 46.98(5) yes
Ge1 Fe5 Fe4 2_555 . 14_556 133.02(5) yes
Ge1 Fe5 Fe4 2_555 . 3_555 133.02(5) yes
Ge1 Fe5 Fe4 2_555 . 15_556 46.98(5) yes
Ge1 Fe5 Fe4 2_555 . 4_555 46.98(6) yes
Ge1 Fe5 Fe4 2_555 . 16_556 133.02(6) yes
Ge1 Fe5 Fe4 2_555 . 6_555 90 yes
Ge1 Fe5 Fe4 2_555 . 18_556 90 yes
Ge1 Fe5 Fe4 2_555 . 8_555 133.02(5) yes
Ge1 Fe5 Fe4 2_555 . 20_556 46.98(5) yes
Ge1 Fe5 Ge1 14_556 . . 120 yes
Ge1 Fe5 Ge1 14_556 . 13_556 60 yes
Ge1 Fe5 Ge1 14_556 . 2_555 180 yes
Ge1 Fe5 Ge1 14_556 . 4_555 120.00(13) yes
Ge1 Fe5 Ge1 14_556 . 16_556 60.00(13) yes
Ge1 Fe5 Si1 14_556 . . 120 yes
Ge1 Fe5 Si1 14_556 . 13_556 60 yes
Ge1 Fe5 Si1 14_556 . 2_555 180 yes
Ge1 Fe5 Si1 14_556 . 14_556 0 yes
Ge1 Fe5 Si1 14_556 . 4_555 120 yes
Ge1 Fe5 Si1 14_556 . 16_556 60 yes
Ge1 Fe5 Fe4 14_556 . . 90 yes
Ge1 Fe5 Fe4 14_556 . 13_556 90 yes
Ge1 Fe5 Fe4 14_556 . 2_555 133.02(5) yes
Ge1 Fe5 Fe4 14_556 . 14_556 46.98(5) yes
Ge1 Fe5 Fe4 14_556 . 3_555 46.98(5) yes
Ge1 Fe5 Fe4 14_556 . 15_556 133.02(5) yes
Ge1 Fe5 Fe4 14_556 . 4_555 133.02(6) yes
Ge1 Fe5 Fe4 14_556 . 16_556 46.98(6) yes
Ge1 Fe5 Fe4 14_556 . 6_555 90 yes
Ge1 Fe5 Fe4 14_556 . 18_556 90 yes
Ge1 Fe5 Fe4 14_556 . 8_555 46.98(5) yes
Ge1 Fe5 Fe4 14_556 . 20_556 133.02(5) yes
Ge1 Fe5 Ge1 4_555 . . 120.00(13) yes
Ge1 Fe5 Ge1 4_555 . 13_556 60.00(13) yes
Ge1 Fe5 Ge1 4_555 . 2_555 60.00(13) yes
Ge1 Fe5 Ge1 4_555 . 14_556 120.00(13) yes
Ge1 Fe5 Ge1 4_555 . 16_556 180 yes
Ge1 Fe5 Si1 4_555 . . 120.00(13) yes
Ge1 Fe5 Si1 4_555 . 13_556 60.00(13) yes
Ge1 Fe5 Si1 4_555 . 2_555 60.00(13) yes
Ge1 Fe5 Si1 4_555 . 14_556 120.00(13) yes
Ge1 Fe5 Si1 4_555 . 4_555 0 yes
Ge1 Fe5 Si1 4_555 . 16_556 180 yes
Ge1 Fe5 Fe4 4_555 . . 133.02(8) yes
Ge1 Fe5 Fe4 4_555 . 13_556 46.98(8) yes
Ge1 Fe5 Fe4 4_555 . 2_555 90 yes
Ge1 Fe5 Fe4 4_555 . 14_556 90 yes
Ge1 Fe5 Fe4 4_555 . 3_555 133.02(8) yes
Ge1 Fe5 Fe4 4_555 . 15_556 46.98(8) yes
Ge1 Fe5 Fe4 4_555 . 4_555 46.98(8) yes
Ge1 Fe5 Fe4 4_555 . 16_556 133.02(8) yes
Ge1 Fe5 Fe4 4_555 . 6_555 46.98(8) yes
Ge1 Fe5 Fe4 4_555 . 18_556 133.02(8) yes
Ge1 Fe5 Fe4 4_555 . 8_555 90 yes
Ge1 Fe5 Fe4 4_555 . 20_556 90 yes
Ge1 Fe5 Ge1 16_556 . . 60.00(13) yes
Ge1 Fe5 Ge1 16_556 . 13_556 120.00(13) yes
Ge1 Fe5 Ge1 16_556 . 2_555 120.00(13) yes
Ge1 Fe5 Ge1 16_556 . 14_556 60.00(13) yes
Ge1 Fe5 Ge1 16_556 . 4_555 180 yes
Ge1 Fe5 Si1 16_556 . . 60.00(13) yes
Ge1 Fe5 Si1 16_556 . 13_556 120.00(13) yes
Ge1 Fe5 Si1 16_556 . 2_555 120.00(13) yes
Ge1 Fe5 Si1 16_556 . 14_556 60.00(13) yes
Ge1 Fe5 Si1 16_556 . 4_555 180 yes
Ge1 Fe5 Si1 16_556 . 16_556 0 yes
Ge1 Fe5 Fe4 16_556 . . 46.98(8) yes
Ge1 Fe5 Fe4 16_556 . 13_556 133.02(8) yes
Ge1 Fe5 Fe4 16_556 . 2_555 90 yes
Ge1 Fe5 Fe4 16_556 . 14_556 90 yes
Ge1 Fe5 Fe4 16_556 . 3_555 46.98(8) yes
Ge1 Fe5 Fe4 16_556 . 15_556 133.02(8) yes
Ge1 Fe5 Fe4 16_556 . 4_555 133.02(8) yes
Ge1 Fe5 Fe4 16_556 . 16_556 46.98(8) yes
Ge1 Fe5 Fe4 16_556 . 6_555 133.02(8) yes
Ge1 Fe5 Fe4 16_556 . 18_556 46.98(8) yes
Ge1 Fe5 Fe4 16_556 . 8_555 90 yes
Ge1 Fe5 Fe4 16_556 . 20_556 90 yes
Si1 Fe5 Si1 . . 13_556 180 yes
Si1 Fe5 Si1 . . 2_555 60 yes
Si1 Fe5 Si1 . . 14_556 120 yes
Si1 Fe5 Si1 . . 4_555 120 yes
Si1 Fe5 Si1 . . 16_556 60 yes
Si1 Fe5 Fe4 . . . 46.98(5) yes
Si1 Fe5 Fe4 . . 13_556 133.02(5) yes
Si1 Fe5 Fe4 . . 2_555 46.98(3) yes
Si1 Fe5 Fe4 . . 14_556 133.02(3) yes
Si1 Fe5 Fe4 . . 3_555 90 yes
Si1 Fe5 Fe4 . . 15_556 90 yes
Si1 Fe5 Fe4 . . 4_555 90 yes
Si1 Fe5 Fe4 . . 16_556 90 yes
Si1 Fe5 Fe4 . . 6_555 133.02(5) yes
Si1 Fe5 Fe4 . . 18_556 46.98(5) yes
Si1 Fe5 Fe4 . . 8_555 133.02(3) yes
Si1 Fe5 Fe4 . . 20_556 46.98(3) yes
Si1 Fe5 Si1 13_556 . . 180 yes
Si1 Fe5 Si1 13_556 . 2_555 120 yes
Si1 Fe5 Si1 13_556 . 14_556 60 yes
Si1 Fe5 Si1 13_556 . 4_555 60 yes
Si1 Fe5 Si1 13_556 . 16_556 120 yes
Si1 Fe5 Fe4 13_556 . . 133.02(5) yes
Si1 Fe5 Fe4 13_556 . 13_556 46.98(5) yes
Si1 Fe5 Fe4 13_556 . 2_555 133.02(3) yes
Si1 Fe5 Fe4 13_556 . 14_556 46.98(3) yes
Si1 Fe5 Fe4 13_556 . 3_555 90 yes
Si1 Fe5 Fe4 13_556 . 15_556 90 yes
Si1 Fe5 Fe4 13_556 . 4_555 90 yes
Si1 Fe5 Fe4 13_556 . 16_556 90 yes
Si1 Fe5 Fe4 13_556 . 6_555 46.98(5) yes
Si1 Fe5 Fe4 13_556 . 18_556 133.02(5) yes
Si1 Fe5 Fe4 13_556 . 8_555 46.98(3) yes
Si1 Fe5 Fe4 13_556 . 20_556 133.02(3) yes
Si1 Fe5 Si1 2_555 . . 60 yes
Si1 Fe5 Si1 2_555 . 13_556 120 yes
Si1 Fe5 Si1 2_555 . 14_556 180 yes
Si1 Fe5 Si1 2_555 . 4_555 60 yes
Si1 Fe5 Si1 2_555 . 16_556 120 yes
Si1 Fe5 Fe4 2_555 . . 90 yes
Si1 Fe5 Fe4 2_555 . 13_556 90 yes
Si1 Fe5 Fe4 2_555 . 2_555 46.98(5) yes
Si1 Fe5 Fe4 2_555 . 14_556 133.02(5) yes
Si1 Fe5 Fe4 2_555 . 3_555 133.02(5) yes
Si1 Fe5 Fe4 2_555 . 15_556 46.98(5) yes
Si1 Fe5 Fe4 2_555 . 4_555 46.98(6) yes
Si1 Fe5 Fe4 2_555 . 16_556 133.02(6) yes
Si1 Fe5 Fe4 2_555 . 6_555 90 yes
Si1 Fe5 Fe4 2_555 . 18_556 90 yes
Si1 Fe5 Fe4 2_555 . 8_555 133.02(5) yes
Si1 Fe5 Fe4 2_555 . 20_556 46.98(5) yes
Si1 Fe5 Si1 14_556 . . 120 yes
Si1 Fe5 Si1 14_556 . 13_556 60 yes
Si1 Fe5 Si1 14_556 . 2_555 180 yes
Si1 Fe5 Si1 14_556 . 4_555 120 yes
Si1 Fe5 Si1 14_556 . 16_556 60 yes
Si1 Fe5 Fe4 14_556 . . 90 yes
Si1 Fe5 Fe4 14_556 . 13_556 90 yes
Si1 Fe5 Fe4 14_556 . 2_555 133.02(5) yes
Si1 Fe5 Fe4 14_556 . 14_556 46.98(5) yes
Si1 Fe5 Fe4 14_556 . 3_555 46.98(5) yes
Si1 Fe5 Fe4 14_556 . 15_556 133.02(5) yes
Si1 Fe5 Fe4 14_556 . 4_555 133.02(6) yes
Si1 Fe5 Fe4 14_556 . 16_556 46.98(6) yes
Si1 Fe5 Fe4 14_556 . 6_555 90 yes
Si1 Fe5 Fe4 14_556 . 18_556 90 yes
Si1 Fe5 Fe4 14_556 . 8_555 46.98(5) yes
Si1 Fe5 Fe4 14_556 . 20_556 133.02(5) yes
Si1 Fe5 Si1 4_555 . . 120 yes
Si1 Fe5 Si1 4_555 . 13_556 60 yes
Si1 Fe5 Si1 4_555 . 2_555 60 yes
Si1 Fe5 Si1 4_555 . 14_556 120 yes
Si1 Fe5 Si1 4_555 . 16_556 180 yes
Si1 Fe5 Fe4 4_555 . . 133.02(3) yes
Si1 Fe5 Fe4 4_555 . 13_556 46.98(3) yes
Si1 Fe5 Fe4 4_555 . 2_555 90 yes
Si1 Fe5 Fe4 4_555 . 14_556 90 yes
Si1 Fe5 Fe4 4_555 . 3_555 133.02(3) yes
Si1 Fe5 Fe4 4_555 . 15_556 46.98(3) yes
Si1 Fe5 Fe4 4_555 . 4_555 46.98(5) yes
Si1 Fe5 Fe4 4_555 . 16_556 133.02(5) yes
Si1 Fe5 Fe4 4_555 . 6_555 46.98(3) yes
Si1 Fe5 Fe4 4_555 . 18_556 133.02(3) yes
Si1 Fe5 Fe4 4_555 . 8_555 90 yes
Si1 Fe5 Fe4 4_555 . 20_556 90 yes
Si1 Fe5 Si1 16_556 . . 60 yes
Si1 Fe5 Si1 16_556 . 13_556 120 yes
Si1 Fe5 Si1 16_556 . 2_555 120 yes
Si1 Fe5 Si1 16_556 . 14_556 60 yes
Si1 Fe5 Si1 16_556 . 4_555 180 yes
Si1 Fe5 Fe4 16_556 . . 46.98(3) yes
Si1 Fe5 Fe4 16_556 . 13_556 133.02(3) yes
Si1 Fe5 Fe4 16_556 . 2_555 90 yes
Si1 Fe5 Fe4 16_556 . 14_556 90 yes
Si1 Fe5 Fe4 16_556 . 3_555 46.98(3) yes
Si1 Fe5 Fe4 16_556 . 15_556 133.02(3) yes
Si1 Fe5 Fe4 16_556 . 4_555 133.02(5) yes
Si1 Fe5 Fe4 16_556 . 16_556 46.98(5) yes
Si1 Fe5 Fe4 16_556 . 6_555 133.02(3) yes
Si1 Fe5 Fe4 16_556 . 18_556 46.98(3) yes
Si1 Fe5 Fe4 16_556 . 8_555 90 yes
Si1 Fe5 Fe4 16_556 . 20_556 90 yes
Fe4 Fe5 Fe4 . . 13_556 180 yes
Fe4 Fe5 Fe4 . . 2_555 46.39(5) yes
Fe4 Fe5 Fe4 . . 14_556 133.61(5) yes
Fe4 Fe5 Fe4 . . 3_555 46.39(6) yes
Fe4 Fe5 Fe4 . . 15_556 133.61(6) yes
Fe4 Fe5 Fe4 . . 4_555 86.04(6) yes
Fe4 Fe5 Fe4 . . 16_556 93.96(6) yes
Fe4 Fe5 Fe4 . . 6_555 103.95(6) yes
Fe4 Fe5 Fe4 . . 18_556 76.05(6) yes
Fe4 Fe5 Fe4 . . 8_555 86.04(6) yes
Fe4 Fe5 Fe4 . . 20_556 93.96(6) yes
Fe4 Fe5 Fe4 13_556 . . 180 yes
Fe4 Fe5 Fe4 13_556 . 2_555 133.61(5) yes
Fe4 Fe5 Fe4 13_556 . 14_556 46.39(5) yes
Fe4 Fe5 Fe4 13_556 . 3_555 133.61(6) yes
Fe4 Fe5 Fe4 13_556 . 15_556 46.39(6) yes
Fe4 Fe5 Fe4 13_556 . 4_555 93.96(6) yes
Fe4 Fe5 Fe4 13_556 . 16_556 86.04(6) yes
Fe4 Fe5 Fe4 13_556 . 6_555 76.05(6) yes
Fe4 Fe5 Fe4 13_556 . 18_556 103.95(6) yes
Fe4 Fe5 Fe4 13_556 . 8_555 93.96(6) yes
Fe4 Fe5 Fe4 13_556 . 20_556 86.04(6) yes
Fe4 Fe5 Fe4 2_555 . . 46.39(5) yes
Fe4 Fe5 Fe4 2_555 . 13_556 133.61(5) yes
Fe4 Fe5 Fe4 2_555 . 14_556 180 yes
Fe4 Fe5 Fe4 2_555 . 3_555 86.04(7) yes
Fe4 Fe5 Fe4 2_555 . 15_556 93.96(7) yes
Fe4 Fe5 Fe4 2_555 . 4_555 46.39(6) yes
Fe4 Fe5 Fe4 2_555 . 16_556 133.61(6) yes
Fe4 Fe5 Fe4 2_555 . 6_555 86.04(6) yes
Fe4 Fe5 Fe4 2_555 . 18_556 93.96(6) yes
Fe4 Fe5 Fe4 2_555 . 8_555 103.95(7) yes
Fe4 Fe5 Fe4 2_555 . 20_556 76.05(7) yes
Fe4 Fe5 Fe4 14_556 . . 133.61(5) yes
Fe4 Fe5 Fe4 14_556 . 13_556 46.39(5) yes
Fe4 Fe5 Fe4 14_556 . 2_555 180 yes
Fe4 Fe5 Fe4 14_556 . 3_555 93.96(7) yes
Fe4 Fe5 Fe4 14_556 . 15_556 86.04(7) yes
Fe4 Fe5 Fe4 14_556 . 4_555 133.61(6) yes
Fe4 Fe5 Fe4 14_556 . 16_556 46.39(6) yes
Fe4 Fe5 Fe4 14_556 . 6_555 93.96(6) yes
Fe4 Fe5 Fe4 14_556 . 18_556 86.04(6) yes
Fe4 Fe5 Fe4 14_556 . 8_555 76.05(7) yes
Fe4 Fe5 Fe4 14_556 . 20_556 103.95(7) yes
Fe4 Fe5 Fe4 3_555 . . 46.39(6) yes
Fe4 Fe5 Fe4 3_555 . 13_556 133.61(6) yes
Fe4 Fe5 Fe4 3_555 . 2_555 86.04(7) yes
Fe4 Fe5 Fe4 3_555 . 14_556 93.96(7) yes
Fe4 Fe5 Fe4 3_555 . 15_556 180 yes
Fe4 Fe5 Fe4 3_555 . 4_555 103.95(6) yes
Fe4 Fe5 Fe4 3_555 . 16_556 76.05(6) yes
Fe4 Fe5 Fe4 3_555 . 6_555 86.04(5) yes
Fe4 Fe5 Fe4 3_555 . 18_556 93.96(5) yes
Fe4 Fe5 Fe4 3_555 . 8_555 46.39(4) yes
Fe4 Fe5 Fe4 3_555 . 20_556 133.61(4) yes
Fe4 Fe5 Fe4 15_556 . . 133.61(6) yes
Fe4 Fe5 Fe4 15_556 . 13_556 46.39(6) yes
Fe4 Fe5 Fe4 15_556 . 2_555 93.96(7) yes
Fe4 Fe5 Fe4 15_556 . 14_556 86.04(7) yes
Fe4 Fe5 Fe4 15_556 . 3_555 180 yes
Fe4 Fe5 Fe4 15_556 . 4_555 76.05(6) yes
Fe4 Fe5 Fe4 15_556 . 16_556 103.95(6) yes
Fe4 Fe5 Fe4 15_556 . 6_555 93.96(5) yes
Fe4 Fe5 Fe4 15_556 . 18_556 86.04(5) yes
Fe4 Fe5 Fe4 15_556 . 8_555 133.61(4) yes
Fe4 Fe5 Fe4 15_556 . 20_556 46.39(4) yes
Fe4 Fe5 Fe4 4_555 . . 86.04(6) yes
Fe4 Fe5 Fe4 4_555 . 13_556 93.96(6) yes
Fe4 Fe5 Fe4 4_555 . 2_555 46.39(6) yes
Fe4 Fe5 Fe4 4_555 . 14_556 133.61(6) yes
Fe4 Fe5 Fe4 4_555 . 3_555 103.95(6) yes
Fe4 Fe5 Fe4 4_555 . 15_556 76.05(6) yes
Fe4 Fe5 Fe4 4_555 . 16_556 180 yes
Fe4 Fe5 Fe4 4_555 . 6_555 46.39(8) yes
Fe4 Fe5 Fe4 4_555 . 18_556 133.61(8) yes
Fe4 Fe5 Fe4 4_555 . 8_555 86.04(8) yes
Fe4 Fe5 Fe4 4_555 . 20_556 93.96(8) yes
Fe4 Fe5 Fe4 16_556 . . 93.96(6) yes
Fe4 Fe5 Fe4 16_556 . 13_556 86.04(6) yes
Fe4 Fe5 Fe4 16_556 . 2_555 133.61(6) yes
Fe4 Fe5 Fe4 16_556 . 14_556 46.39(6) yes
Fe4 Fe5 Fe4 16_556 . 3_555 76.05(6) yes
Fe4 Fe5 Fe4 16_556 . 15_556 103.95(6) yes
Fe4 Fe5 Fe4 16_556 . 4_555 180 yes
Fe4 Fe5 Fe4 16_556 . 6_555 133.61(8) yes
Fe4 Fe5 Fe4 16_556 . 18_556 46.39(8) yes
Fe4 Fe5 Fe4 16_556 . 8_555 93.96(8) yes
Fe4 Fe5 Fe4 16_556 . 20_556 86.04(8) yes
Fe4 Fe5 Fe4 6_555 . . 103.95(6) yes
Fe4 Fe5 Fe4 6_555 . 13_556 76.05(6) yes
Fe4 Fe5 Fe4 6_555 . 2_555 86.04(6) yes
Fe4 Fe5 Fe4 6_555 . 14_556 93.96(6) yes
Fe4 Fe5 Fe4 6_555 . 3_555 86.04(5) yes
Fe4 Fe5 Fe4 6_555 . 15_556 93.96(5) yes
Fe4 Fe5 Fe4 6_555 . 4_555 46.39(8) yes
Fe4 Fe5 Fe4 6_555 . 16_556 133.61(8) yes
Fe4 Fe5 Fe4 6_555 . 18_556 180 yes
Fe4 Fe5 Fe4 6_555 . 8_555 46.39(5) yes
Fe4 Fe5 Fe4 6_555 . 20_556 133.61(5) yes
Fe4 Fe5 Fe4 18_556 . . 76.05(6) yes
Fe4 Fe5 Fe4 18_556 . 13_556 103.95(6) yes
Fe4 Fe5 Fe4 18_556 . 2_555 93.96(6) yes
Fe4 Fe5 Fe4 18_556 . 14_556 86.04(6) yes
Fe4 Fe5 Fe4 18_556 . 3_555 93.96(5) yes
Fe4 Fe5 Fe4 18_556 . 15_556 86.04(5) yes
Fe4 Fe5 Fe4 18_556 . 4_555 133.61(8) yes
Fe4 Fe5 Fe4 18_556 . 16_556 46.39(8) yes
Fe4 Fe5 Fe4 18_556 . 6_555 180 yes
Fe4 Fe5 Fe4 18_556 . 8_555 133.61(5) yes
Fe4 Fe5 Fe4 18_556 . 20_556 46.39(5) yes
Fe4 Fe5 Fe4 8_555 . . 86.04(6) yes
Fe4 Fe5 Fe4 8_555 . 13_556 93.96(6) yes
Fe4 Fe5 Fe4 8_555 . 2_555 103.95(7) yes
Fe4 Fe5 Fe4 8_555 . 14_556 76.05(7) yes
Fe4 Fe5 Fe4 8_555 . 3_555 46.39(4) yes
Fe4 Fe5 Fe4 8_555 . 15_556 133.61(4) yes
Fe4 Fe5 Fe4 8_555 . 4_555 86.04(8) yes
Fe4 Fe5 Fe4 8_555 . 16_556 93.96(8) yes
Fe4 Fe5 Fe4 8_555 . 6_555 46.39(5) yes
Fe4 Fe5 Fe4 8_555 . 18_556 133.61(5) yes
Fe4 Fe5 Fe4 8_555 . 20_556 180 yes
Fe4 Fe5 Fe4 20_556 . . 93.96(6) yes
Fe4 Fe5 Fe4 20_556 . 13_556 86.04(6) yes
Fe4 Fe5 Fe4 20_556 . 2_555 76.05(7) yes
Fe4 Fe5 Fe4 20_556 . 14_556 103.95(7) yes
Fe4 Fe5 Fe4 20_556 . 3_555 133.61(4) yes
Fe4 Fe5 Fe4 20_556 . 15_556 46.39(4) yes
Fe4 Fe5 Fe4 20_556 . 4_555 93.96(8) yes
Fe4 Fe5 Fe4 20_556 . 16_556 86.04(8) yes
Fe4 Fe5 Fe4 20_556 . 6_555 133.61(5) yes
Fe4 Fe5 Fe4 20_556 . 18_556 46.39(5) yes
Fe4 Fe5 Fe4 20_556 . 8_555 180 yes

loop_
_geom_bond_atom_site_label_1
_geom_bond_atom_site_label_2
_geom_bond_site_symmetry_1
_geom_bond_site_symmetry_2
_geom_bond_distance
_geom_bond_publ_flag
Ge0 Ge0 . 13_555 2.457(7) yes
Ge0 Ge4 . . 3.432(3) yes
Ge0 Ge4 . 13_555 3.432(3) yes
Ge0 Ge4 . 2_555 3.432(3) yes
Ge0 Ge4 . 14_555 3.432(3) yes
Ge0 Ge4 . 3_555 3.432(3) yes
Ge0 Ge4 . 15_555 3.432(3) yes
Ge0 Fe4 . . 2.588(3) yes
Ge0 Fe4 . 2_555 2.588(3) yes
Ge0 Fe4 . 3_555 2.588(3) yes
Ge0 Fe4 . 4_555 2.588(3) yes
Ge0 Fe4 . 6_555 2.588(3) yes
Ge0 Fe4 . 8_555 2.588(3) yes
Ge0 Fe5 . . 2.562(5) yes
Ge1 Ge1 . 2_555 2.700(4) yes
Ge1 Ge1 . 16_556 2.700(6) yes
Ge1 Si1 . 2_555 2.700(3) yes
Ge1 Si1 . 16_556 2.700(3) yes
Ge1 Fe1 . . 2.395(3) yes
Ge1 Fe1 . 2_555 2.395(5) yes
Ge1 Fe3 . . 2.489(5) yes
Ge1 Fe3 . 18_556 2.489(5) yes
Ge1 Fe4 . . 2.395(3) yes
Ge1 Fe4 . 2_555 2.395(3) yes
Ge1 Fe4 . 18_556 2.395(3) yes
Ge1 Fe4 . 20_556 2.395(3) yes
Ge1 Fe5 . . 2.700(5) yes
Si1 Si1 . 2_555 2.6999 yes
Si1 Si1 . 16_556 2.6999 yes
Si1 Fe1 . . 2.395(2) yes
Si1 Fe1 . 2_555 2.395(4) yes
Si1 Fe3 . . 2.489(3) yes
Si1 Fe3 . 18_556 2.489(3) yes
Si1 Fe4 . . 2.395(2) yes
Si1 Fe4 . 2_555 2.395(2) yes
Si1 Fe4 . 18_556 2.395(2) yes
Si1 Fe4 . 20_556 2.395(2) yes
Si1 Fe5 . . 2.6999 yes
Fe1 Ge2 . . 2.314(2) yes
Fe1 Ge2 . 14_566 2.314(5) yes
Fe1 Ge3 . . 2.400(2) yes
Fe1 Ge3 . 18_556 2.400(2) yes
Fe1 Fe3 . . 2.845(3) yes
Fe1 Fe3 . 16_556 2.845(4) yes
Fe1 Fe3 . 5_555 2.845(4) yes
Fe1 Fe3 . 18_556 2.845(3) yes
Fe1 Fe4 . . 2.667(3) yes
Fe1 Fe4 . 18_556 2.667(3) yes
Ge2 Ge2 . 13_666 2.814(3) yes
Ge2 Ge2 . 14_566 3.490(3) yes
Ge2 Ge2 . 4_665 3.490(3) yes
Ge2 Ge3 . . 2.9979(18) yes
Ge2 Ge3 . 15_666 2.9979(18) yes
Ge2 Ge3 . 4_665 2.998(2) yes
Ge2 Ge3 . 18_556 2.9979(18) yes
Ge2 Fe3 . 4_665 2.580(3) yes
Ge2 Fe3 . 16_556 2.580(3) yes
Ge2 Fe3 . 5_555 2.580(3) yes
Ge2 Fe3 . 17_666 2.580(3) yes
Ge3 Ge3 . 4_665 3.164(2) yes
Ge3 Ge3 . 18_555 2.988(3) yes
Ge3 Ge3 . 8_565 3.164(3) yes
Ge3 Ge4 . 2_555 3.134(4) yes
Ge3 Ge4 . 3_555 3.1344(17) yes
Ge3 Fe2 . . 2.3598(19) yes
Ge3 Fe3 . . 2.5942(13) yes
Ge3 Fe3 . 5_555 2.594(4) yes
Ge3 Ge5 . 13_565 2.972(7) yes
Ge3 Ge5 . 16_555 2.972(4) yes
Ge3 Fe4 . . 2.519(3) yes
Ge4 Ge4 . 2_555 3.204(3) yes
Ge4 Ge4 . 15_555 3.2044(19) yes
Ge4 Fe3 . 14_555 2.513(3) yes
Ge4 Fe3 . 3_555 2.513(3) yes
Ge4 Ge5 . 2_655 2.765(10) yes
Ge4 Ge5 . 14_555 2.765(9) yes
Ge4 Fe4 . 14_555 2.438(3) yes
Ge4 Fe4 . 3_555 2.438(3) yes
Ge4 Fe4 . 16_555 2.438(3) yes
Ge4 Fe4 . 8_555 2.438(3) yes
Fe2 Ge5 . 13_565 2.938(6) yes
Fe2 Ge5 . 2_665 2.938(6) yes
Fe2 Ge5 . 16_555 2.938(8) yes
Fe3 Fe3 . 6_565 2.757(4) yes
Fe3 Fe3 . 18_556 3.333(4) yes
Fe3 Ge5 . . 2.578(4) yes
Fe3 Ge5 . 13_565 2.578(3) yes
Fe3 Fe4 . . 2.698(4) yes
Fe3 Fe4 . 2_555 2.698(3) yes
Ge5 Ge5 . 13_565 0.969(9) yes
Fe4 Fe4 . 2_555 2.520(3) yes
Fe4 Fe4 . 3_555 2.520(4) yes
Fe4 Fe5 . . 3.198(3) yes
